data_1570593
loop_
_publ_author_name
'Sun, Xiaotao'
'Li, Jianfeng'

_publ_section_title
;
 meso-\a,\a-5,15-Bis(o-nicotinamidophenyl)-10,20-diphenylporphyrin
 n-hexane monosolvate
;
_journal_coeditor_code BH4080
_journal_issue 12
_journal_name_full IUCrData
_journal_paper_doi 10.1107/S2414314623010854
_journal_volume 8
_journal_year 2023
_chemical_formula_iupac 'C56 H38 N8 O2, C6 H14'
_chemical_formula_moiety 'C56 H38 N8 O2, C6 H14'
_chemical_formula_sum 'C62 H52 N8 O2'
_chemical_formula_weight 941.11
_chemical_name_common
;<i>meso</i>-\a,\a-5,15-Bis(<i>o</i>-nicotinamidophenyl)-10,20-diphenylporphyrin
<i>n</i>-hexane monosolvate
;
_chemical_name_systematic
;<i>meso</i>-\a,\a-5,15-Bis(2-nicotinamidophenyl)-10,20-diphenylporphyrin
<i>n</i>-hexane monosolvate
;
_space_group_crystal_system triclinic
_space_group_IT_number 2
_space_group_name_Hall '-P 1'
_space_group_name_H-M_alt 'P -1'
_atom_sites_solution_hydrogens geom
_atom_sites_solution_primary dual
_audit_creation_method
;
Olex2 1.5
(compiled 2023.08.24 svn.re1ec1418 for OlexSys, GUI svn.r6817)
;
_cell_angle_alpha 84.624(2)
_cell_angle_beta 84.857(3)
_cell_angle_gamma 85.114(4)
_cell_formula_units_Z 4
_cell_length_a 13.4628(2)
_cell_length_b 17.2828(3)
_cell_length_c 21.7586(4)
_cell_measurement_reflns_used 1983
_cell_measurement_temperature 100.00
_cell_measurement_theta_max 23
_cell_measurement_theta_min 3
_cell_volume 5005.05(15)
_computing_cell_refinement
;
SAINT (Bruker, 2013)
;
_computing_data_collection
;
APEX2 (Bruker, 2013)
;
_computing_data_reduction
;
SAINT (Bruker, 2013)
;
_computing_molecular_graphics
;
Olex2 (Dolomanov <i>et al.</i>,  2009)
;
_computing_publication_material
;
Olex2 (Dolomanov <i>et al.</i>,  2009)
;
_computing_structure_refinement
;
<i>SHELXL2018/3</i>  (Sheldrick, 2015b)
;
_computing_structure_solution
;
<i>SHELXT2018/2</i> (Sheldrick, 2015a)
;
_diffrn_ambient_temperature 100.00
_diffrn_measured_fraction_theta_full 0.999
_diffrn_measured_fraction_theta_max 0.992
_diffrn_measurement_device_type 'Bruker APEXII CCD detector'
_diffrn_measurement_method 'phi and omega scans'
_diffrn_radiation_type MoK\a
_diffrn_radiation_wavelength 0.71073
_diffrn_reflns_av_R_equivalents 0.0536
_diffrn_reflns_av_unetI/netI 0.0470
_diffrn_reflns_limit_h_max 16
_diffrn_reflns_limit_h_min -17
_diffrn_reflns_limit_k_max 21
_diffrn_reflns_limit_k_min -21
_diffrn_reflns_limit_l_max 27
_diffrn_reflns_limit_l_min -27
_diffrn_reflns_number 93444
_diffrn_reflns_theta_full 25.242
_diffrn_reflns_theta_max 26.760
_diffrn_reflns_theta_min 1.887
_diffrn_source 'fine-focus sealed X-ray tube'
_diffrn_source_current 1.0
_diffrn_source_power 0.05
_diffrn_source_voltage 50.0
_exptl_absorpt_coefficient_mu 0.077
_exptl_absorpt_correction_T_max 0.9851
_exptl_absorpt_correction_T_min 0.9724
_exptl_absorpt_correction_type multi-scan
_exptl_absorpt_process_details
;
(SADABS; Krause <i>et al.</i>,  2015)
;
_exptl_crystal_colour black
_exptl_crystal_density_diffrn 1.249
_exptl_crystal_description block
_exptl_crystal_F_000 1984
_exptl_crystal_size_max 0.677
_exptl_crystal_size_mid 0.356
_exptl_crystal_size_min 0.116
_refine_diff_density_max 0.681
_refine_diff_density_min -0.443
_refine_ls_extinction_coef 0.0090(7)
_refine_ls_extinction_expression Fc^*^=kFc[1+0.001xFc^2^\l^3^/sin(2\q)]^-1/4^
_refine_ls_extinction_method
;
<i>SHELXL2018/3</i>  (Sheldrick 2015b)
;
_refine_ls_goodness_of_fit_ref 1.070
_refine_ls_hydrogen_treatment constr
_refine_ls_matrix_type full
_refine_ls_number_parameters 1359
_refine_ls_number_reflns 21131
_refine_ls_number_restraints 139
_refine_ls_restrained_S_all 1.083
_refine_ls_R_factor_all 0.1108
_refine_ls_R_factor_gt 0.0721
_refine_ls_shift/su_max 0.005
_refine_ls_shift/su_mean 0.000
_refine_ls_structure_factor_coef Fsqd
_refine_ls_weighting_details 'w=1/[\s^2^(Fo^2^)+(0.0964P)^2^+6.4713P] where P=(Fo^2^+2Fc^2^)/3'
_refine_ls_weighting_scheme calc
_refine_ls_wR_factor_gt 0.1795
_refine_ls_wR_factor_ref 0.2231
_reflns_number_gt 14764
_reflns_number_total 21131
_reflns_threshold_expression 'I > 2\s(I)'
_cod_data_source_file bh4080.cif
_cod_data_source_block I
_cod_database_code 1570593
_shelx_estimated_absorpt_t_min 0.950
_shelx_estimated_absorpt_t_max 0.991

loop_
_space_group_symop_operation_xyz
'x, y, z'
'-x, -y, -z'

loop_
_atom_site_type_symbol
_atom_site_label
_atom_site_fract_x
_atom_site_fract_y
_atom_site_fract_z
_atom_site_U_iso_or_equiv
_atom_site_adp_type
_atom_site_calc_flag
_atom_site_occupancy
_atom_site_disorder_assembly
_atom_site_disorder_group
O O1 0.20692(19) -0.26886(14) 0.74653(12) 0.0560(7) Uani d 1 . .
O O2 0.28928(17) 0.48913(12) 0.78378(11) 0.0441(5) Uani d 1 . .
N N1 0.28521(16) -0.02538(13) 0.90787(10) 0.0292(5) Uani d 1 . .
N N2 0.38928(16) 0.11200(12) 0.90651(10) 0.0275(5) Uani d 1 . .
H H2 0.326732 0.099921 0.909537 0.033 Uiso calc 1 . .
N N3 0.19286(16) 0.20406(13) 0.90194(10) 0.0283(5) Uani d 1 . .
N N4 0.08843(16) 0.06595(12) 0.90299(10) 0.0267(4) Uani d 1 . .
H H4 0.148173 0.076833 0.911402 0.032 Uiso calc 1 . .
N N9 0.16245(17) -0.16196(14) 0.79927(11) 0.0337(5) Uani d 1 . .
H H9 0.171415 -0.112056 0.798836 0.040 Uiso calc 1 . .
N N10 0.41409(19) -0.06175(15) 0.69702(13) 0.0412(6) Uani d 1 . .
N N11 0.36518(16) 0.36762(13) 0.80368(11) 0.0304(5) Uani d 1 . .
H H11 0.376070 0.320692 0.790700 0.036 Uiso calc 1 . .
N N12 0.19251(18) 0.42752(15) 0.62009(12) 0.0388(6) Uani d 1 . .
C C1 0.07139(19) -0.15063(15) 0.89955(12) 0.0282(5) Uani d 1 . .
C C1A 0.2236(2) -0.08503(16) 0.91206(12) 0.0298(6) Uani d 1 . .
C C1B 0.2799(2) -0.15989(16) 0.92083(13) 0.0336(6) Uani d 1 . .
H H1B 0.253911 -0.209706 0.925963 0.040 Uiso calc 1 . .
C C1M 0.12049(19) -0.07745(15) 0.90475(12) 0.0273(5) Uani d 1 . .
C C2 0.00369(19) -0.17914(16) 0.94637(13) 0.0309(6) Uani d 1 . .
H H2A -0.013499 -0.150688 0.981611 0.037 Uiso calc 1 . .
C C2A 0.37977(19) -0.06083(16) 0.91112(12) 0.0297(6) Uani d 1 . .
C C2B 0.3773(2) -0.14466(16) 0.92024(14) 0.0339(6) Uani d 1 . .
H H2B 0.432876 -0.181793 0.924899 0.041 Uiso calc 1 . .
C C2M 0.46878(19) -0.02175(16) 0.90519(12) 0.0291(5) Uani d 1 . .
C C3 -0.0393(2) -0.24861(17) 0.94251(14) 0.0349(6) Uani d 1 . .
H H3 -0.084073 -0.268276 0.975399 0.042 Uiso calc 1 . .
C C3A 0.47157(19) 0.05909(16) 0.90265(12) 0.0292(5) Uani d 1 . .
C C3B 0.5583(2) 0.10319(16) 0.89737(13) 0.0322(6) Uani d 1 . .
H H3B 0.625985 0.082361 0.893811 0.039 Uiso calc 1 . .
C C3M 0.35797(19) 0.25477(15) 0.90753(12) 0.0279(5) Uani d 1 . .
C C4 -0.0167(2) -0.28865(17) 0.89081(14) 0.0356(6) Uani d 1 . .
H H4A -0.046369 -0.336038 0.888101 0.043 Uiso calc 1 . .
C C4A 0.41866(19) 0.18596(16) 0.90497(12) 0.0282(5) Uani d 1 . .
C C4B 0.5264(2) 0.18020(17) 0.89837(13) 0.0322(6) Uani d 1 . .
H H4B 0.567832 0.222453 0.895276 0.039 Uiso calc 1 . .
C C4M 0.01238(19) 0.20094(15) 0.89042(12) 0.0271(5) Uani d 1 . .
C C5 0.0489(2) -0.26087(17) 0.84240(14) 0.0354(6) Uani d 1 . .
H H5 0.062846 -0.288448 0.806449 0.042 Uiso calc 1 . .
C C5A 0.25276(19) 0.26280(15) 0.90722(12) 0.0273(5) Uani d 1 . .
C C5B 0.1943(2) 0.33718(16) 0.90920(13) 0.0319(6) Uani d 1 . .
H H5B 0.218209 0.385978 0.914847 0.038 Uiso calc 1 . .
C C6 0.0941(2) -0.19238(16) 0.84696(13) 0.0307(6) Uani d 1 . .
C C6A 0.09854(19) 0.23946(15) 0.89743(12) 0.0276(5) Uani d 1 . .
C C6B 0.0981(2) 0.32313(16) 0.90133(13) 0.0323(6) Uani d 1 . .
H H6B 0.042191 0.360420 0.898895 0.039 Uiso calc 1 . .
C C7 0.2156(2) -0.20076(17) 0.75427(14) 0.0379(7) Uani d 1 . .
C C7A 0.00995(19) 0.12013(15) 0.89219(12) 0.0284(5) Uani d 1 . .
C C7B -0.0731(2) 0.07808(16) 0.88126(13) 0.0308(6) Uani d 1 . .
H H7B -0.137964 0.100301 0.872869 0.037 Uiso calc 1 . .
C C8 0.2908(2) -0.15584(17) 0.71382(14) 0.0373(6) Uani d 1 . .
C C8A 0.06013(19) -0.00779(15) 0.89875(12) 0.0276(5) Uani d 1 . .
C C8B -0.04260(19) 0.00044(16) 0.88500(13) 0.0309(6) Uani d 1 . .
H H8B -0.082434 -0.040782 0.879465 0.037 Uiso calc 1 . .
C C9 0.3117(3) -0.1759(2) 0.65345(16) 0.0524(9) Uani d 1 . .
H H9A 0.278128 -0.215814 0.638734 0.063 Uiso calc 1 . .
C C10 0.3823(3) -0.1371(2) 0.61505(18) 0.0580(10) Uani d 1 . .
H H10 0.396882 -0.148762 0.573238 0.070 Uiso calc 1 . .
C C11 0.4312(2) -0.0808(2) 0.63888(16) 0.0463(8) Uani d 1 . .
H H11A 0.479690 -0.054245 0.612345 0.056 Uiso calc 1 . .
C C12 0.3433(2) -0.09821(17) 0.73352(14) 0.0357(6) Uani d 1 . .
H H12 0.328536 -0.083909 0.774642 0.043 Uiso calc 1 . .
C C13 0.56577(19) -0.06946(15) 0.89936(13) 0.0294(6) Uani d 1 . .
C C14 0.6381(2) -0.06634(18) 0.94136(14) 0.0358(6) Uani d 1 . .
H H14 0.624396 -0.035205 0.975311 0.043 Uiso calc 1 . .
C C15 0.7304(2) -0.10908(19) 0.93320(15) 0.0408(7) Uani d 1 . .
H H15 0.778831 -0.108209 0.962281 0.049 Uiso calc 1 . .
C C16 0.7514(2) -0.15253(18) 0.88300(16) 0.0412(7) Uani d 1 . .
H H16 0.815108 -0.180046 0.876881 0.049 Uiso calc 1 . .
C C17 0.6806(2) -0.15641(17) 0.84157(15) 0.0384(7) Uani d 1 . .
H H17 0.695454 -0.186913 0.807312 0.046 Uiso calc 1 . .
C C18 0.5875(2) -0.11573(16) 0.84992(14) 0.0329(6) Uani d 1 . .
H H18 0.538429 -0.119440 0.821809 0.039 Uiso calc 1 . .
C C19 0.41029(19) 0.32758(15) 0.90788(13) 0.0289(5) Uani d 1 . .
C C20 0.4598(2) 0.34107(17) 0.95927(13) 0.0337(6) Uani d 1 . .
H H20 0.461281 0.302972 0.993682 0.040 Uiso calc 1 . .
C C21 0.5067(2) 0.40921(18) 0.96076(15) 0.0378(7) Uani d 1 . .
H H21 0.539976 0.417745 0.995930 0.045 Uiso calc 1 . .
C C22 0.5045(2) 0.46470(17) 0.91056(14) 0.0360(6) Uani d 1 . .
H H22 0.536259 0.511548 0.911568 0.043 Uiso calc 1 . .
C C23 0.4567(2) 0.45270(16) 0.85900(14) 0.0337(6) Uani d 1 . .
H H23 0.455051 0.491398 0.825013 0.040 Uiso calc 1 . .
C C24 0.41075(19) 0.38334(16) 0.85698(13) 0.0300(6) Uani d 1 . .
C C25 0.3052(2) 0.42167(16) 0.77147(13) 0.0328(6) Uani d 1 . .
C C26 0.2594(2) 0.39223(17) 0.71847(13) 0.0337(6) Uani d 1 . .
C C27 0.2354(2) 0.31646(18) 0.71677(15) 0.0422(7) Uani d 1 . .
H H27 0.248323 0.278479 0.750148 0.051 Uiso calc 1 . .
C C28 0.1921(2) 0.29670(19) 0.66547(16) 0.0445(7) Uani d 1 . .
H H28 0.175339 0.244850 0.663058 0.053 Uiso calc 1 . .
C C29 0.1738(2) 0.35356(19) 0.61790(15) 0.0402(7) Uani d 1 . .
H H29 0.146691 0.339182 0.582148 0.048 Uiso calc 1 . .
C C30 0.2353(2) 0.44600(17) 0.66957(13) 0.0350(6) Uani d 1 . .
H H30 0.249823 0.498557 0.671216 0.042 Uiso calc 1 . .
C C31 -0.08318(19) 0.24882(15) 0.88204(12) 0.0284(5) Uani d 1 . .
C C32 -0.16413(19) 0.24174(16) 0.92646(13) 0.0311(6) Uani d 1 . .
H H32 -0.158074 0.205753 0.961953 0.037 Uiso calc 1 . .
C C33 -0.2535(2) 0.28688(17) 0.91924(13) 0.0332(6) Uani d 1 . .
H H33 -0.307670 0.282390 0.950172 0.040 Uiso calc 1 . .
C C34 -0.2638(2) 0.33832(16) 0.86715(14) 0.0332(6) Uani d 1 . .
H H34 -0.325399 0.368292 0.861887 0.040 Uiso calc 1 . .
C C35 -0.1837(2) 0.34616(17) 0.82240(14) 0.0351(6) Uani d 1 . .
H H35 -0.190418 0.382009 0.786883 0.042 Uiso calc 1 . .
C C36 -0.0946(2) 0.30176(16) 0.82970(13) 0.0329(6) Uani d 1 . .
H H36 -0.040390 0.307126 0.798914 0.039 Uiso calc 1 . .
O O3 0.41181(15) 0.20173(12) 0.76351(9) 0.0367(5) Uani d 1 . .
O O4 0.02592(19) 0.68289(13) 0.59252(11) 0.0498(6) Uani d 1 . .
N N5 0.45989(16) 0.25411(14) 0.56725(10) 0.0311(5) Uani d 1 . .
N N6 0.33536(17) 0.36793(13) 0.49578(11) 0.0309(5) Uani d 1 . .
H H6 0.385456 0.370552 0.518657 0.037 Uiso calc 1 . .
N N7 0.40371(17) 0.49063(14) 0.56374(11) 0.0325(5) Uani d 1 . .
N N8 0.51871(16) 0.37442(13) 0.63945(11) 0.0306(5) Uani d 1 . .
H H8 0.487787 0.374346 0.605495 0.037 Uiso calc 1 . .
N N13 0.48415(17) 0.09330(14) 0.72012(11) 0.0331(5) Uani d 1 . .
H H13 0.471537 0.049545 0.705740 0.040 Uiso calc 1 . .
N N14 0.2125(2) 0.07452(17) 0.64414(12) 0.0452(6) Uani d 1 . .
N N15 0.10001(18) 0.57038(14) 0.55515(11) 0.0347(5) Uani d 1 . .
H H15A 0.119644 0.521536 0.566048 0.042 Uiso calc 1 . .
N N16 -0.0269(2) 0.45926(15) 0.72479(12) 0.0421(6) Uani d 1 . .
C C5M 0.5698(2) 0.23340(16) 0.65311(13) 0.0309(6) Uani d 1 . .
C C6M 0.3568(2) 0.22667(16) 0.48453(12) 0.0313(6) Uani d 1 . .
C C7M 0.2771(2) 0.50764(16) 0.48777(13) 0.0313(6) Uani d 1 . .
C C8M 0.4987(2) 0.51638(16) 0.65029(13) 0.0322(6) Uani d 1 . .
C C9A 0.5274(2) 0.20977(16) 0.60165(13) 0.0304(6) Uani d 1 . .
C C9B 0.5461(2) 0.13330(16) 0.57942(13) 0.0327(6) Uani d 1 . .
H H9B 0.591438 0.092353 0.594644 0.039 Uiso calc 1 . .
C C10A 0.4311(2) 0.20651(16) 0.52588(13) 0.0315(6) Uani d 1 . .
C C10B 0.4864(2) 0.13111(16) 0.53259(13) 0.0325(6) Uani d 1 . .
H H10B 0.481842 0.088333 0.508833 0.039 Uiso calc 1 . .
C C11A 0.3090(2) 0.30137(16) 0.47430(13) 0.0325(6) Uani d 1 . .
C C11B 0.2232(2) 0.32158(17) 0.43988(14) 0.0359(6) Uani d 1 . .
H H11B 0.188712 0.286984 0.419521 0.043 Uiso calc 1 . .
C C12A 0.2724(2) 0.42972(17) 0.47642(13) 0.0327(6) Uani d 1 . .
C C12B 0.2001(2) 0.40005(17) 0.44183(14) 0.0356(6) Uani d 1 . .
H H12B 0.145881 0.429646 0.423556 0.043 Uiso calc 1 . .
C C13A 0.3426(2) 0.53557(16) 0.52548(13) 0.0319(6) Uani d 1 . .
C C13B 0.3488(2) 0.61832(18) 0.53281(15) 0.0386(7) Uani d 1 . .
H H13B 0.316120 0.661356 0.510273 0.046 Uiso calc 1 . .
C C14A 0.4432(2) 0.53971(16) 0.59915(13) 0.0331(6) Uani d 1 . .
C C14B 0.4128(2) 0.62123(18) 0.57976(15) 0.0406(7) Uani d 1 . .
H H14B 0.432351 0.666455 0.595686 0.049 Uiso calc 1 . .
C C15A 0.53066(19) 0.43930(16) 0.66930(13) 0.0314(6) Uani d 1 . .
C C15B 0.5832(2) 0.41338(17) 0.72288(13) 0.0326(6) Uani d 1 . .
H H15B 0.601718 0.445570 0.752364 0.039 Uiso calc 1 . .
C C16A 0.56262(19) 0.30978(16) 0.67095(13) 0.0306(6) Uani d 1 . .
C C16B 0.6018(2) 0.33495(17) 0.72412(13) 0.0324(6) Uani d 1 . .
H H16B 0.635019 0.302438 0.754839 0.039 Uiso calc 1 . .
C C37 0.6287(2) 0.17261(16) 0.69120(13) 0.0323(6) Uani d 1 . .
C C38 0.7302(2) 0.17898(18) 0.69539(15) 0.0408(7) Uani d 1 . .
H H38 0.760235 0.223082 0.674727 0.049 Uiso calc 1 . .
C C39 0.7891(2) 0.12305(19) 0.72874(16) 0.0439(7) Uani d 1 . .
H H39 0.858132 0.129040 0.730889 0.053 Uiso calc 1 . .
C C40 0.7458(2) 0.05834(18) 0.75887(14) 0.0416(7) Uani d 1 . .
H H40 0.785338 0.019417 0.781504 0.050 Uiso calc 1 . .
C C41 0.6454(2) 0.05065(17) 0.75589(13) 0.0375(6) Uani d 1 . .
H H41 0.616114 0.006234 0.776608 0.045 Uiso calc 1 . .
C C42 0.5861(2) 0.10705(16) 0.72296(12) 0.0310(6) Uani d 1 . .
C C43 0.4050(2) 0.14195(16) 0.73771(13) 0.0327(6) Uani d 1 . .
C C44 0.3069(2) 0.11713(17) 0.72196(13) 0.0337(6) Uani d 1 . .
C C45 0.2245(2) 0.11539(18) 0.76461(14) 0.0391(7) Uani d 1 . .
H H45 0.227959 0.130021 0.805327 0.047 Uiso calc 1 . .
C C46 0.1365(2) 0.0917(2) 0.74634(15) 0.0452(8) Uani d 1 . .
H H46 0.078537 0.089437 0.774586 0.054 Uiso calc 1 . .
C C47 0.1342(2) 0.0714(2) 0.68670(15) 0.0456(8) Uani d 1 . .
H H47 0.073802 0.054312 0.675151 0.055 Uiso calc 1 . .
C C48 0.2965(2) 0.09689(19) 0.66259(14) 0.0395(7) Uani d 1 . .
H H48 0.353094 0.099169 0.633247 0.047 Uiso calc 1 . .
C C49 0.3256(2) 0.16322(17) 0.44961(13) 0.0337(6) Uani d 1 . .
C C50 0.2865(2) 0.09738(18) 0.48121(15) 0.0408(7) Uani d 1 . .
H H50 0.276891 0.093523 0.525149 0.049 Uiso calc 1 . .
C C51 0.2613(3) 0.0372(2) 0.44886(16) 0.0476(8) Uani d 1 . .
H H51 0.234930 -0.007648 0.470846 0.057 Uiso calc 1 . .
C C52 0.2743(3) 0.0422(2) 0.38476(16) 0.0453(7) Uani d 1 . .
H H52 0.257627 0.000763 0.362804 0.054 Uiso calc 1 . .
C C53 0.3116(3) 0.1076(2) 0.35316(15) 0.0451(8) Uani d 1 . .
H H53 0.319754 0.111563 0.309182 0.054 Uiso calc 1 . .
C C54 0.3376(2) 0.16820(18) 0.38514(14) 0.0397(7) Uani d 1 . .
H H54 0.363506 0.213033 0.362874 0.048 Uiso calc 1 . .
C C55 0.2033(2) 0.56619(16) 0.45784(13) 0.0313(6) Uani d 1 . .
C C56 0.2177(2) 0.58926(16) 0.39491(13) 0.0329(6) Uani d 1 . .
H H56 0.273651 0.566664 0.371239 0.039 Uiso calc 1 . .
C C57 0.1526(2) 0.64436(17) 0.36595(13) 0.0352(6) Uani d 1 . .
H H57 0.163659 0.659547 0.322936 0.042 Uiso calc 1 . .
C C58 0.0711(2) 0.67700(17) 0.40072(14) 0.0368(6) Uani d 1 . .
H H58 0.026601 0.715549 0.381533 0.044 Uiso calc 1 . .
C C59 0.0540(2) 0.65387(17) 0.46333(14) 0.0359(6) Uani d 1 . .
H H59 -0.002486 0.676342 0.486592 0.043 Uiso calc 1 . .
C C60 0.1191(2) 0.59786(16) 0.49229(13) 0.0317(6) Uani d 1 . .
C C61 0.0534(2) 0.61377(17) 0.60037(14) 0.0360(6) Uani d 1 . .
C C62 0.0372(2) 0.56957(17) 0.66253(14) 0.0350(6) Uani d 1 . .
C C63 0.0687(2) 0.59759(18) 0.71437(14) 0.0413(7) Uani d 1 . .
H H63 0.099459 0.645439 0.711058 0.050 Uiso calc 1 . .
C C64 0.0548(3) 0.55498(19) 0.77122(15) 0.0439(7) Uani d 1 . .
H H64 0.078046 0.571785 0.807345 0.053 Uiso calc 1 . .
C C65 0.0065(3) 0.48781(19) 0.77388(15) 0.0440(7) Uani d 1 . .
H H65 -0.004028 0.459464 0.813160 0.053 Uiso calc 1 . .
C C66 -0.0093(2) 0.49965(17) 0.66982(14) 0.0364(6) Uani d 1 . .
H H66 -0.029462 0.479759 0.634022 0.044 Uiso calc 1 . .
C C67 0.5204(2) 0.57794(16) 0.69036(14) 0.0346(6) Uani d 1 . .
C C68 0.6176(2) 0.59663(19) 0.69528(16) 0.0432(7) Uani d 1 . .
H H68 0.671692 0.571871 0.671458 0.052 Uiso calc 1 . .
C C69 0.6361(3) 0.6515(2) 0.73497(18) 0.0517(8) Uani d 1 . .
H H69 0.702800 0.663425 0.738479 0.062 Uiso calc 1 . .
C C70 0.5583(3) 0.6885(2) 0.76919(17) 0.0512(8) Uani d 1 . .
H H70 0.571353 0.725853 0.796198 0.061 Uiso calc 1 . .
C C71 0.4607(3) 0.67115(19) 0.76417(16) 0.0454(7) Uani d 1 . .
H H71 0.406889 0.696914 0.787491 0.054 Uiso calc 1 . .
C C72 0.4419(2) 0.61601(18) 0.72493(15) 0.0406(7) Uani d 1 . .
H H72 0.375045 0.604157 0.721648 0.049 Uiso calc 1 . .
C C1S 0.2702(3) 0.3745(2) 1.09131(18) 0.0536(9) Uani d 1 . .
H H1SA 0.327862 0.389810 1.063473 0.080 Uiso calc 1 . .
H H1SB 0.229600 0.342706 1.069987 0.080 Uiso calc 1 . .
H H1SC 0.293620 0.344234 1.128325 0.080 Uiso calc 1 . .
C C2S 0.2081(3) 0.4462(2) 1.10992(18) 0.0532(9) Uani d 1 . .
H H2SA 0.251318 0.479834 1.128310 0.064 Uiso calc 1 . .
H H2SB 0.155587 0.430359 1.142351 0.064 Uiso calc 1 . .
C C3S 0.1579(3) 0.4940(2) 1.05635(18) 0.0522(8) Uani d 1 . .
H H3SA 0.114315 0.460567 1.038025 0.063 Uiso calc 1 . .
H H3SB 0.114852 0.537800 1.073084 0.063 Uiso calc 1 . .
C C4S 0.2326(2) 0.5267(2) 1.00537(16) 0.0457(8) Uani d 1 . .
H H4SA 0.280346 0.555697 1.024501 0.055 Uiso calc 1 . .
H H4SB 0.271101 0.482665 0.986013 0.055 Uiso calc 1 . .
C C5S 0.1850(3) 0.5804(2) 0.95516(19) 0.0592(10) Uani d 1 . .
H H5SA 0.139100 0.550964 0.934851 0.071 Uiso calc 1 . .
H H5SB 0.144617 0.623587 0.974533 0.071 Uiso calc 1 . .
C C6S 0.2599(3) 0.6141(2) 0.90661(19) 0.0586(9) Uani d 1 . .
H H6SA 0.224714 0.648492 0.875855 0.088 Uiso calc 1 . .
H H6SB 0.298727 0.571760 0.886162 0.088 Uiso calc 1 . .
H H6SC 0.305117 0.643989 0.926221 0.088 Uiso calc 1 . .
C C73 0.9500(5) -0.1062(4) 0.7118(4) 0.0697(19) Uani d 0.661(6) A 1
H H73A 0.907803 -0.149970 0.720667 0.105 Uiso calc 0.661(6) A 1
H H73B 0.908715 -0.058926 0.699036 0.105 Uiso calc 0.661(6) A 1
H H73C 0.982295 -0.097995 0.749008 0.105 Uiso calc 0.661(6) A 1
C C73A 0.9390(12) -0.1610(11) 0.7002(9) 0.108(4) Uani d 0.339(6) A 2
H H73D 0.970845 -0.151645 0.737837 0.129 Uiso calc 0.339(6) A 2
H H73E 0.885282 -0.118601 0.695686 0.129 Uiso calc 0.339(6) A 2
C C74 1.0221(10) -0.1224(8) 0.6648(6) 0.110(3) Uani d 0.661(6) A 1
H H74A 1.054415 -0.175066 0.675192 0.131 Uiso calc 0.661(6) A 1
H H74B 1.073933 -0.084928 0.664015 0.131 Uiso calc 0.661(6) A 1
C C74A 0.8803(8) -0.2345(9) 0.7214(5) 0.085(4) Uani d 0.339(6) A 2
H H74C 0.837263 -0.243603 0.689193 0.127 Uiso calc 0.339(6) A 2
H H74D 0.839090 -0.225874 0.759947 0.127 Uiso calc 0.339(6) A 2
H H74E 0.927827 -0.280038 0.728278 0.127 Uiso calc 0.339(6) A 2
C C75 0.9867(7) -0.1198(6) 0.5980(6) 0.094(2) Uani d 0.661(6) A 1
H H75A 0.941776 -0.162116 0.597431 0.112 Uiso calc 0.661(6) A 1
H H75B 0.946482 -0.069809 0.589807 0.112 Uiso calc 0.661(6) A 1
C C75A 1.026(2) -0.1366(17) 0.6422(10) 0.107(3) Uani d 0.339(6) A 2
H H75C 1.049550 -0.087125 0.652651 0.129 Uiso calc 0.339(6) A 2
H H75D 1.082615 -0.176323 0.646990 0.129 Uiso calc 0.339(6) A 2
C C76 1.0697(9) -0.1278(6) 0.5438(6) 0.111(3) Uani d 0.661(6) A 1
H H76A 1.109469 -0.178372 0.549926 0.133 Uiso calc 0.661(6) A 1
H H76B 1.115355 -0.085605 0.542919 0.133 Uiso calc 0.661(6) A 1
C C76A 1.014(2) -0.1251(15) 0.5719(10) 0.113(3) Uani d 0.339(6) A 2
H H76C 0.989314 -0.069490 0.566026 0.136 Uiso calc 0.339(6) A 2
H H76D 0.955074 -0.154316 0.568063 0.136 Uiso calc 0.339(6) A 2
C C77 1.0153(8) -0.1221(5) 0.4749(6) 0.114(3) Uani d 0.661(6) A 1
H H77A 0.970949 -0.164794 0.474071 0.137 Uiso calc 0.661(6) A 1
H H77B 0.976451 -0.071428 0.467163 0.137 Uiso calc 0.661(6) A 1
C C77A 1.0801(17) -0.1377(12) 0.5074(13) 0.109(3) Uani d 0.339(6) A 2
H H77C 1.033530 -0.162942 0.484213 0.131 Uiso calc 0.339(6) A 2
H H77D 1.080913 -0.083806 0.487604 0.131 Uiso calc 0.339(6) A 2
C C78 1.0968(10) -0.1297(7) 0.4326(7) 0.157(4) Uani d 0.661(6) A 1
H H78A 1.126118 -0.079460 0.423811 0.235 Uiso calc 0.661(6) A 1
H H78B 1.075874 -0.146431 0.394272 0.235 Uiso calc 0.661(6) A 1
H H78C 1.146625 -0.168661 0.449606 0.235 Uiso calc 0.661(6) A 1
C C78A 1.1851(15) -0.1756(11) 0.4823(12) 0.133(6) Uani d 0.339(6) A 2
H H78D 1.176972 -0.203559 0.446128 0.199 Uiso calc 0.339(6) A 2
H H78E 1.212709 -0.212176 0.514797 0.199 Uiso calc 0.339(6) A 2
H H78F 1.230899 -0.134598 0.470416 0.199 Uiso calc 0.339(6) A 2

loop_
_atom_site_aniso_label
_atom_site_aniso_U_11
_atom_site_aniso_U_22
_atom_site_aniso_U_33
_atom_site_aniso_U_12
_atom_site_aniso_U_13
_atom_site_aniso_U_23
O1 0.0569(14) 0.0430(13) 0.0682(16) -0.0171(11) 0.0221(12) -0.0203(12)
O2 0.0474(12) 0.0318(11) 0.0545(14) 0.0014(9) -0.0130(10) -0.0065(10)
N1 0.0249(11) 0.0331(12) 0.0295(11) -0.0029(9) -0.0023(9) -0.0014(9)
N2 0.0231(10) 0.0282(11) 0.0310(11) -0.0023(8) -0.0018(9) -0.0018(9)
N3 0.0246(10) 0.0314(12) 0.0289(11) -0.0038(9) -0.0025(9) -0.0016(9)
N4 0.0236(10) 0.0277(11) 0.0293(11) -0.0023(8) -0.0040(8) -0.0036(9)
N9 0.0359(12) 0.0288(12) 0.0361(13) -0.0084(9) 0.0070(10) -0.0047(10)
N10 0.0389(13) 0.0386(14) 0.0462(15) -0.0087(11) 0.0064(11) -0.0080(11)
N11 0.0299(11) 0.0284(11) 0.0332(12) -0.0027(9) -0.0016(9) -0.0048(9)
N12 0.0351(13) 0.0440(15) 0.0357(13) -0.0011(11) -0.0010(10) 0.0025(11)
C1 0.0243(12) 0.0284(13) 0.0310(13) -0.0021(10) -0.0026(10) 0.0017(10)
C1A 0.0291(13) 0.0314(14) 0.0283(13) -0.0023(10) -0.0003(10) -0.0008(11)
C1B 0.0311(14) 0.0288(14) 0.0395(15) -0.0024(11) -0.0019(11) 0.0034(11)
C1M 0.0252(12) 0.0309(13) 0.0254(12) -0.0044(10) 0.0009(10) -0.0009(10)
C2 0.0260(12) 0.0374(15) 0.0290(13) -0.0029(11) -0.0046(10) 0.0016(11)
C2A 0.0279(13) 0.0316(14) 0.0289(13) -0.0028(10) -0.0011(10) 0.0016(11)
C2B 0.0272(13) 0.0320(14) 0.0410(16) -0.0009(11) -0.0026(11) 0.0037(12)
C2M 0.0267(13) 0.0327(14) 0.0272(13) -0.0022(10) -0.0028(10) 0.0018(10)
C3 0.0280(13) 0.0393(16) 0.0366(15) -0.0073(11) -0.0043(11) 0.0060(12)
C3A 0.0260(12) 0.0336(14) 0.0278(13) -0.0008(10) -0.0033(10) -0.0012(11)
C3B 0.0266(13) 0.0339(14) 0.0360(15) -0.0023(11) -0.0004(11) -0.0038(11)
C3M 0.0266(12) 0.0323(14) 0.0251(12) -0.0052(10) -0.0019(10) -0.0021(10)
C4 0.0299(14) 0.0311(14) 0.0455(17) -0.0071(11) -0.0026(12) 0.0016(12)
C4A 0.0252(12) 0.0324(14) 0.0275(13) -0.0042(10) -0.0015(10) -0.0040(10)
C4B 0.0264(13) 0.0363(15) 0.0346(14) -0.0041(11) -0.0030(11) -0.0043(11)
C4M 0.0250(12) 0.0307(13) 0.0253(12) -0.0005(10) -0.0015(10) -0.0026(10)
C5 0.0329(14) 0.0322(15) 0.0415(16) -0.0056(11) 0.0016(12) -0.0073(12)
C5A 0.0270(12) 0.0282(13) 0.0265(13) -0.0029(10) -0.0016(10) -0.0010(10)
C5B 0.0293(13) 0.0315(14) 0.0348(14) -0.0043(11) -0.0015(11) -0.0019(11)
C6 0.0279(13) 0.0288(14) 0.0347(14) -0.0048(10) 0.0009(11) 0.0007(11)
C6A 0.0247(12) 0.0302(13) 0.0279(13) -0.0024(10) -0.0015(10) -0.0024(10)
C6B 0.0288(13) 0.0331(14) 0.0345(14) -0.0013(11) 0.0007(11) -0.0038(11)
C7 0.0359(15) 0.0363(16) 0.0427(17) -0.0093(12) 0.0031(12) -0.0099(13)
C7A 0.0253(12) 0.0309(14) 0.0287(13) -0.0006(10) -0.0006(10) -0.0040(10)
C7B 0.0251(12) 0.0338(14) 0.0338(14) -0.0012(10) -0.0054(10) -0.0027(11)
C8 0.0364(15) 0.0361(15) 0.0395(16) -0.0059(12) 0.0046(12) -0.0080(12)
C8A 0.0259(12) 0.0301(13) 0.0265(13) -0.0022(10) -0.0016(10) -0.0017(10)
C8B 0.0265(13) 0.0340(14) 0.0325(14) -0.0057(10) -0.0019(10) -0.0028(11)
C9 0.055(2) 0.059(2) 0.0465(19) -0.0234(17) 0.0133(16) -0.0226(16)
C10 0.063(2) 0.066(2) 0.047(2) -0.0238(19) 0.0187(17) -0.0188(17)
C11 0.0414(17) 0.0495(19) 0.0471(18) -0.0124(14) 0.0129(14) -0.0069(15)
C12 0.0342(14) 0.0333(15) 0.0392(16) -0.0065(11) 0.0047(12) -0.0044(12)
C13 0.0270(13) 0.0280(13) 0.0323(14) -0.0014(10) -0.0050(10) 0.0037(11)
C14 0.0296(14) 0.0428(16) 0.0338(15) -0.0017(12) -0.0045(11) 0.0031(12)
C15 0.0316(14) 0.0481(18) 0.0417(17) 0.0017(13) -0.0096(12) 0.0038(14)
C16 0.0291(14) 0.0371(16) 0.0551(19) 0.0040(12) -0.0036(13) 0.0017(14)
C17 0.0345(15) 0.0337(15) 0.0459(17) -0.0003(12) -0.0003(13) -0.0035(13)
C18 0.0299(13) 0.0285(14) 0.0402(15) -0.0028(10) -0.0050(11) -0.0003(11)
C19 0.0231(12) 0.0298(13) 0.0346(14) -0.0022(10) -0.0005(10) -0.0094(11)
C20 0.0297(13) 0.0384(15) 0.0337(14) 0.0006(11) -0.0036(11) -0.0090(12)
C21 0.0280(13) 0.0442(17) 0.0437(17) -0.0019(12) -0.0044(12) -0.0161(13)
C22 0.0293(14) 0.0354(15) 0.0455(17) -0.0050(11) 0.0002(12) -0.0161(13)
C23 0.0296(13) 0.0313(14) 0.0404(15) -0.0042(11) 0.0019(11) -0.0069(12)
C24 0.0247(12) 0.0325(14) 0.0335(14) -0.0031(10) -0.0006(10) -0.0081(11)
C25 0.0312(14) 0.0310(15) 0.0361(15) -0.0044(11) -0.0020(11) -0.0015(11)
C26 0.0311(14) 0.0344(15) 0.0351(15) -0.0019(11) -0.0018(11) -0.0017(11)
C27 0.0486(18) 0.0333(16) 0.0457(18) -0.0035(13) -0.0157(14) 0.0023(13)
C28 0.0484(18) 0.0381(17) 0.0498(19) -0.0062(13) -0.0203(15) -0.0001(14)
C29 0.0378(15) 0.0446(18) 0.0387(16) -0.0015(13) -0.0074(13) -0.0033(13)
C30 0.0318(14) 0.0356(15) 0.0362(15) -0.0013(11) -0.0011(11) 0.0022(12)
C31 0.0245(12) 0.0289(13) 0.0324(14) -0.0019(10) -0.0043(10) -0.0049(11)
C32 0.0270(13) 0.0332(14) 0.0332(14) -0.0033(10) -0.0034(11) -0.0024(11)
C33 0.0259(13) 0.0383(15) 0.0358(15) -0.0031(11) -0.0015(11) -0.0054(12)
C34 0.0269(13) 0.0315(14) 0.0417(16) 0.0013(10) -0.0054(11) -0.0059(12)
C35 0.0364(15) 0.0340(15) 0.0346(15) 0.0016(11) -0.0071(12) -0.0009(12)
C36 0.0309(13) 0.0331(14) 0.0338(14) -0.0009(11) -0.0010(11) -0.0015(11)
O3 0.0405(11) 0.0353(11) 0.0348(11) -0.0049(8) -0.0015(9) -0.0060(9)
O4 0.0720(16) 0.0329(12) 0.0419(13) 0.0022(11) 0.0008(11) -0.0011(9)
N5 0.0280(11) 0.0351(12) 0.0298(12) -0.0009(9) -0.0043(9) -0.0001(9)
N6 0.0288(11) 0.0323(12) 0.0315(12) -0.0001(9) -0.0046(9) -0.0027(9)
N7 0.0281(11) 0.0352(13) 0.0344(12) -0.0026(9) -0.0043(9) -0.0018(10)
N8 0.0299(11) 0.0306(12) 0.0312(12) -0.0026(9) -0.0040(9) -0.0006(9)
N13 0.0357(12) 0.0315(12) 0.0321(12) -0.0051(9) 0.0001(10) -0.0034(10)
N14 0.0454(15) 0.0549(17) 0.0369(14) -0.0114(12) 0.0014(11) -0.0103(12)
N15 0.0367(12) 0.0325(12) 0.0324(12) 0.0013(10) 0.0002(10) 0.0035(10)
N16 0.0448(14) 0.0405(14) 0.0399(14) -0.0062(11) 0.0002(11) 0.0013(11)
C5M 0.0292(13) 0.0314(14) 0.0315(14) -0.0022(10) -0.0027(11) 0.0013(11)
C6M 0.0335(14) 0.0335(14) 0.0265(13) -0.0002(11) -0.0007(11) -0.0043(11)
C7M 0.0294(13) 0.0329(14) 0.0299(14) 0.0003(11) 0.0005(11) 0.0013(11)
C8M 0.0281(13) 0.0334(14) 0.0356(15) -0.0064(11) -0.0023(11) -0.0030(11)
C9A 0.0278(13) 0.0313(14) 0.0313(14) -0.0016(10) -0.0017(10) 0.0011(11)
C9B 0.0320(14) 0.0323(14) 0.0322(14) -0.0001(11) 0.0008(11) 0.0003(11)
C10A 0.0324(14) 0.0320(14) 0.0292(13) -0.0012(11) -0.0001(11) -0.0017(11)
C10B 0.0359(14) 0.0315(14) 0.0290(14) -0.0011(11) 0.0007(11) -0.0020(11)
C11A 0.0312(13) 0.0345(15) 0.0315(14) -0.0017(11) -0.0025(11) -0.0029(11)
C11B 0.0352(15) 0.0356(15) 0.0372(15) -0.0003(12) -0.0054(12) -0.0038(12)
C12A 0.0303(13) 0.0345(15) 0.0320(14) 0.0009(11) -0.0002(11) -0.0016(11)
C12B 0.0333(14) 0.0366(15) 0.0370(15) -0.0007(11) -0.0068(12) -0.0025(12)
C13A 0.0283(13) 0.0320(14) 0.0345(14) -0.0013(10) -0.0021(11) 0.0006(11)
C13B 0.0376(15) 0.0365(16) 0.0425(17) -0.0045(12) -0.0074(13) -0.0019(13)
C14A 0.0289(13) 0.0338(15) 0.0365(15) -0.0031(11) -0.0019(11) -0.0032(12)
C14B 0.0398(16) 0.0387(16) 0.0440(17) -0.0053(12) -0.0093(13) 0.0000(13)
C15A 0.0263(13) 0.0327(14) 0.0346(14) -0.0047(10) 0.0001(11) -0.0004(11)
C15B 0.0301(13) 0.0379(15) 0.0300(14) -0.0059(11) -0.0007(11) -0.0027(11)
C16A 0.0269(13) 0.0322(14) 0.0319(14) -0.0031(10) -0.0009(10) 0.0010(11)
C16B 0.0298(13) 0.0359(15) 0.0317(14) -0.0034(11) -0.0044(11) -0.0008(11)
C37 0.0344(14) 0.0310(14) 0.0319(14) -0.0019(11) -0.0054(11) -0.0037(11)
C38 0.0372(15) 0.0350(16) 0.0504(18) -0.0047(12) -0.0080(13) 0.0020(13)
C39 0.0400(16) 0.0430(17) 0.0500(19) -0.0042(13) -0.0134(14) -0.0010(14)
C40 0.0486(18) 0.0396(17) 0.0371(16) 0.0056(13) -0.0149(13) -0.0027(13)
C41 0.0493(17) 0.0316(15) 0.0315(14) -0.0029(12) -0.0056(12) 0.0000(11)
C42 0.0350(14) 0.0308(14) 0.0276(13) -0.0034(11) -0.0037(11) -0.0025(11)
C43 0.0365(14) 0.0334(15) 0.0280(13) -0.0060(11) -0.0009(11) 0.0000(11)
C44 0.0370(15) 0.0335(15) 0.0302(14) -0.0069(11) 0.0017(11) -0.0015(11)
C45 0.0417(16) 0.0435(17) 0.0323(15) -0.0076(13) 0.0010(12) -0.0033(12)
C46 0.0395(16) 0.059(2) 0.0380(17) -0.0147(14) 0.0062(13) -0.0078(14)
C47 0.0405(17) 0.056(2) 0.0432(18) -0.0149(14) -0.0013(14) -0.0110(15)
C48 0.0373(15) 0.0491(18) 0.0328(15) -0.0103(13) 0.0008(12) -0.0053(13)
C49 0.0339(14) 0.0357(15) 0.0316(14) 0.0033(11) -0.0047(11) -0.0066(11)
C50 0.0479(17) 0.0403(17) 0.0354(16) -0.0078(13) -0.0031(13) -0.0063(13)
C51 0.055(2) 0.0445(18) 0.0455(18) -0.0083(15) -0.0079(15) -0.0074(14)
C52 0.0499(18) 0.0432(18) 0.0457(18) 0.0028(14) -0.0130(14) -0.0163(14)
C53 0.0523(19) 0.053(2) 0.0312(15) 0.0051(15) -0.0100(13) -0.0107(14)
C54 0.0450(17) 0.0402(16) 0.0339(15) 0.0030(13) -0.0068(13) -0.0050(12)
C55 0.0298(13) 0.0299(14) 0.0342(14) -0.0034(10) -0.0040(11) -0.0010(11)
C56 0.0291(13) 0.0347(15) 0.0347(14) -0.0062(11) -0.0009(11) -0.0001(11)
C57 0.0378(15) 0.0366(15) 0.0313(14) -0.0097(12) -0.0042(12) 0.0048(12)
C58 0.0373(15) 0.0345(15) 0.0381(16) -0.0052(12) -0.0077(12) 0.0070(12)
C59 0.0340(14) 0.0361(15) 0.0361(15) -0.0002(11) -0.0017(12) 0.0021(12)
C60 0.0326(14) 0.0300(14) 0.0317(14) -0.0028(11) -0.0025(11) 0.0020(11)
C61 0.0395(15) 0.0317(15) 0.0361(15) -0.0047(12) 0.0001(12) -0.0012(12)
C62 0.0361(15) 0.0324(15) 0.0361(15) -0.0015(11) -0.0002(12) -0.0036(12)
C63 0.0501(18) 0.0339(16) 0.0403(17) -0.0077(13) 0.0021(14) -0.0067(13)
C64 0.0560(19) 0.0408(17) 0.0346(16) -0.0008(14) -0.0007(14) -0.0063(13)
C65 0.0545(19) 0.0436(18) 0.0319(15) -0.0005(14) 0.0010(13) -0.0001(13)
C66 0.0372(15) 0.0388(16) 0.0324(15) -0.0043(12) -0.0007(12) 0.0000(12)
C67 0.0367(15) 0.0310(14) 0.0364(15) -0.0043(11) -0.0057(12) -0.0006(11)
C68 0.0369(16) 0.0461(18) 0.0482(18) -0.0095(13) -0.0019(13) -0.0086(14)
C69 0.0451(18) 0.053(2) 0.062(2) -0.0161(15) -0.0107(16) -0.0114(17)
C70 0.060(2) 0.0418(18) 0.056(2) -0.0073(15) -0.0137(17) -0.0151(15)
C71 0.0485(18) 0.0383(17) 0.0502(19) -0.0011(14) -0.0026(15) -0.0111(14)
C72 0.0417(16) 0.0357(16) 0.0448(17) -0.0030(12) -0.0042(13) -0.0054(13)
C1S 0.052(2) 0.049(2) 0.059(2) -0.0066(16) 0.0024(16) -0.0008(16)
C2S 0.0486(19) 0.051(2) 0.060(2) -0.0106(15) 0.0097(16) -0.0136(17)
C3S 0.0378(17) 0.053(2) 0.067(2) -0.0040(14) -0.0002(16) -0.0136(17)
C4S 0.0375(16) 0.0445(18) 0.056(2) 0.0004(13) -0.0076(14) -0.0120(15)
C5S 0.051(2) 0.060(2) 0.066(2) 0.0106(17) -0.0164(18) -0.0052(19)
C6S 0.062(2) 0.047(2) 0.065(2) 0.0108(17) -0.0132(19) -0.0010(17)
C73 0.056(3) 0.064(4) 0.094(5) 0.017(3) -0.045(3) -0.012(3)
C73A 0.078(6) 0.112(7) 0.129(7) 0.028(6) -0.048(6) 0.011(7)
C74 0.100(5) 0.091(5) 0.146(7) -0.021(4) -0.056(5) 0.004(5)
C74A 0.046(6) 0.153(10) 0.055(6) 0.065(6) -0.031(5) -0.054(7)
C75 0.077(5) 0.068(4) 0.130(6) 0.000(3) 0.009(4) -0.001(4)
C75A 0.095(5) 0.086(6) 0.143(7) 0.002(5) -0.034(6) -0.008(6)
C76 0.093(5) 0.077(4) 0.154(7) -0.014(4) 0.039(5) -0.007(5)
C76A 0.103(6) 0.078(5) 0.154(8) -0.008(5) 0.007(6) -0.007(6)
C77 0.114(6) 0.058(4) 0.159(7) 0.000(4) 0.044(5) -0.012(5)
C77A 0.104(6) 0.067(5) 0.154(8) -0.017(5) 0.029(6) -0.019(6)
C78 0.172(9) 0.103(7) 0.194(10) -0.038(7) 0.011(8) -0.013(7)
C78A 0.149(12) 0.073(9) 0.182(13) -0.027(9) -0.008(11) -0.026(10)

loop_
_atom_type_symbol
_atom_type_description
_atom_type_scat_dispersion_real
_atom_type_scat_dispersion_imag
_atom_type_scat_source
C C 0.0033 0.0016 'International Tables Vol C Tables 4.2.6.8 and 6.1.1.4'
H H 0.0000 0.0000 'International Tables Vol C Tables 4.2.6.8 and 6.1.1.4'
N N 0.0061 0.0033 'International Tables Vol C Tables 4.2.6.8 and 6.1.1.4'
O O 0.0106 0.0060 'International Tables Vol C Tables 4.2.6.8 and 6.1.1.4'

loop_
_geom_angle_atom_site_label_1
_geom_angle_atom_site_label_2
_geom_angle_atom_site_label_3
_geom_angle_site_symmetry_1
_geom_angle_site_symmetry_3
_geom_angle
_geom_angle_publ_flag
C1A N1 C2A . . 105.2(2) ?
C3A N2 H2 . . 124.9 ?
C4A N2 H2 . . 124.9 ?
C4A N2 C3A . . 110.3(2) ?
C5A N3 C6A . . 105.6(2) ?
C7A N4 H4 . . 125.0 ?
C7A N4 C8A . . 110.1(2) ?
C8A N4 H4 . . 125.0 ?
C6 N9 H9 . . 116.2 ?
C7 N9 H9 . . 116.2 ?
C7 N9 C6 . . 127.6(2) ?
C11 N10 C12 . . 117.6(3) ?
C24 N11 H11 . . 118.4 ?
C25 N11 H11 . . 118.4 ?
C25 N11 C24 . . 123.3(2) ?
C29 N12 C30 . . 117.8(3) ?
C2 C1 C1M . . 121.0(2) ?
C2 C1 C6 . . 118.8(2) ?
C6 C1 C1M . . 120.2(2) ?
N1 C1A C1B . . 111.0(2) ?
N1 C1A C1M . . 126.0(2) ?
C1M C1A C1B . . 122.8(2) ?
C1A C1B H1B . . 126.9 ?
C2B C1B C1A . . 106.3(2) ?
C2B C1B H1B . . 126.9 ?
C1A C1M C1 . . 117.0(2) ?
C8A C1M C1 . . 116.5(2) ?
C8A C1M C1A . . 126.4(2) ?
C1 C2 H2A . . 119.5 ?
C1 C2 C3 . . 121.0(3) ?
C3 C2 H2A . . 119.5 ?
N1 C2A C2B . . 110.8(2) ?
N1 C2A C2M . . 125.2(2) ?
C2M C2A C2B . . 123.9(2) ?
C1B C2B C2A . . 106.6(2) ?
C1B C2B H2B . . 126.7 ?
C2A C2B H2B . . 126.7 ?
C2A C2M C13 . . 118.0(2) ?
C3A C2M C2A . . 124.3(2) ?
C3A C2M C13 . . 117.6(2) ?
C2 C3 H3 . . 120.2 ?
C4 C3 C2 . . 119.5(3) ?
C4 C3 H3 . . 120.2 ?
N2 C3A C2M . . 125.4(2) ?
N2 C3A C3B . . 106.8(2) ?
C2M C3A C3B . . 127.8(2) ?
C3A C3B H3B . . 126.0 ?
C4B C3B C3A . . 108.1(2) ?
C4B C3B H3B . . 126.0 ?
C4A C3M C5A . . 126.4(2) ?
C4A C3M C19 . . 116.2(2) ?
C5A C3M C19 . . 117.3(2) ?
C3 C4 H4A . . 119.5 ?
C3 C4 C5 . . 121.0(3) ?
C5 C4 H4A . . 119.5 ?
N2 C4A C3M . . 127.5(2) ?
N2 C4A C4B . . 107.1(2) ?
C3M C4A C4B . . 125.4(2) ?
C3B C4B C4A . . 107.8(2) ?
C3B C4B H4B . . 126.1 ?
C4A C4B H4B . . 126.1 ?
C6A C4M C31 . . 118.4(2) ?
C7A C4M C6A . . 124.4(2) ?
C7A C4M C31 . . 117.2(2) ?
C4 C5 H5 . . 120.2 ?
C4 C5 C6 . . 119.5(3) ?
C6 C5 H5 . . 120.2 ?
N3 C5A C3M . . 125.8(2) ?
N3 C5A C5B . . 110.9(2) ?
C3M C5A C5B . . 123.2(2) ?
C5A C5B H5B . . 126.8 ?
C6B C5B C5A . . 106.4(2) ?
C6B C5B H5B . . 126.8 ?
C1 C6 N9 . . 118.0(2) ?
C5 C6 N9 . . 121.8(3) ?
C5 C6 C1 . . 120.1(2) ?
N3 C6A C4M . . 125.3(2) ?
N3 C6A C6B . . 110.8(2) ?
C4M C6A C6B . . 123.9(2) ?
C5B C6B C6A . . 106.1(2) ?
C5B C6B H6B . . 126.9 ?
C6A C6B H6B . . 126.9 ?
O1 C7 N9 . . 123.9(3) ?
O1 C7 C8 . . 120.0(3) ?
N9 C7 C8 . . 116.1(2) ?
N4 C7A C4M . . 126.1(2) ?
N4 C7A C7B . . 107.0(2) ?
C4M C7A C7B . . 126.9(2) ?
C7A C7B H7B . . 126.0 ?
C8B C7B C7A . . 108.1(2) ?
C8B C7B H7B . . 126.0 ?
C9 C8 C7 . . 117.2(3) ?
C9 C8 C12 . . 118.3(3) ?
C12 C8 C7 . . 124.4(3) ?
N4 C8A C1M . . 126.7(2) ?
N4 C8A C8B . . 107.0(2) ?
C1M C8A C8B . . 126.3(2) ?
C7B C8B C8A . . 107.9(2) ?
C7B C8B H8B . . 126.1 ?
C8A C8B H8B . . 126.1 ?
C8 C9 H9A . . 120.5 ?
C10 C9 C8 . . 119.0(3) ?
C10 C9 H9A . . 120.5 ?
C9 C10 H10 . . 120.7 ?
C9 C10 C11 . . 118.5(3) ?
C11 C10 H10 . . 120.7 ?
N10 C11 C10 . . 123.5(3) ?
N10 C11 H11A . . 118.2 ?
C10 C11 H11A . . 118.2 ?
N10 C12 C8 . . 123.0(3) ?
N10 C12 H12 . . 118.5 ?
C8 C12 H12 . . 118.5 ?
C14 C13 C2M . . 121.0(3) ?
C18 C13 C2M . . 119.9(2) ?
C18 C13 C14 . . 119.0(3) ?
C13 C14 H14 . . 120.1 ?
C15 C14 C13 . . 119.9(3) ?
C15 C14 H14 . . 120.1 ?
C14 C15 H15 . . 120.0 ?
C16 C15 C14 . . 120.0(3) ?
C16 C15 H15 . . 120.0 ?
C15 C16 H16 . . 119.7 ?
C15 C16 C17 . . 120.6(3) ?
C17 C16 H16 . . 119.7 ?
C16 C17 H17 . . 120.0 ?
C16 C17 C18 . . 120.0(3) ?
C18 C17 H17 . . 120.0 ?
C13 C18 H18 . . 119.8 ?
C17 C18 C13 . . 120.4(3) ?
C17 C18 H18 . . 119.8 ?
C20 C19 C3M . . 120.5(2) ?
C24 C19 C3M . . 120.7(2) ?
C24 C19 C20 . . 118.8(2) ?
C19 C20 H20 . . 119.5 ?
C21 C20 C19 . . 121.0(3) ?
C21 C20 H20 . . 119.5 ?
C20 C21 H21 . . 120.3 ?
C22 C21 C20 . . 119.5(3) ?
C22 C21 H21 . . 120.3 ?
C21 C22 H22 . . 119.6 ?
C23 C22 C21 . . 120.8(3) ?
C23 C22 H22 . . 119.6 ?
C22 C23 H23 . . 120.1 ?
C22 C23 C24 . . 119.9(3) ?
C24 C23 H23 . . 120.1 ?
C19 C24 N11 . . 118.7(2) ?
C19 C24 C23 . . 120.0(3) ?
C23 C24 N11 . . 121.3(3) ?
O2 C25 N11 . . 123.5(3) ?
O2 C25 C26 . . 121.4(3) ?
N11 C25 C26 . . 115.1(2) ?
C27 C26 C25 . . 124.3(3) ?
C27 C26 C30 . . 118.1(3) ?
C30 C26 C25 . . 117.5(3) ?
C26 C27 H27 . . 120.6 ?
C26 C27 C28 . . 118.8(3) ?
C28 C27 H27 . . 120.6 ?
C27 C28 H28 . . 120.5 ?
C29 C28 C27 . . 119.1(3) ?
C29 C28 H28 . . 120.5 ?
N12 C29 C28 . . 122.7(3) ?
N12 C29 H29 . . 118.6 ?
C28 C29 H29 . . 118.6 ?
N12 C30 C26 . . 123.3(3) ?
N12 C30 H30 . . 118.3 ?
C26 C30 H30 . . 118.3 ?
C32 C31 C4M . . 120.3(2) ?
C32 C31 C36 . . 118.5(2) ?
C36 C31 C4M . . 121.3(2) ?
C31 C32 H32 . . 119.7 ?
C33 C32 C31 . . 120.6(3) ?
C33 C32 H32 . . 119.7 ?
C32 C33 H33 . . 119.9 ?
C34 C33 C32 . . 120.2(3) ?
C34 C33 H33 . . 119.9 ?
C33 C34 H34 . . 120.0 ?
C33 C34 C35 . . 120.0(3) ?
C35 C34 H34 . . 120.0 ?
C34 C35 H35 . . 120.0 ?
C36 C35 C34 . . 119.9(3) ?
C36 C35 H35 . . 120.0 ?
C31 C36 H36 . . 119.6 ?
C35 C36 C31 . . 120.8(3) ?
C35 C36 H36 . . 119.6 ?
C9A N5 C10A . . 106.2(2) ?
C11A N6 H6 . . 125.1 ?
C12A N6 H6 . . 125.1 ?
C12A N6 C11A . . 109.8(2) ?
C13A N7 C14A . . 107.1(2) ?
C15A N8 H8 . . 125.4 ?
C16A N8 H8 . . 125.4 ?
C16A N8 C15A . . 109.3(2) ?
C42 N13 H13 . . 117.4 ?
C43 N13 H13 . . 117.4 ?
C43 N13 C42 . . 125.3(2) ?
C48 N14 C47 . . 116.4(3) ?
C60 N15 H15A . . 117.4 ?
C61 N15 H15A . . 117.4 ?
C61 N15 C60 . . 125.1(2) ?
C66 N16 C65 . . 116.4(3) ?
C9A C5M C37 . . 117.5(2) ?
C16A C5M C9A . . 125.3(2) ?
C16A C5M C37 . . 117.2(2) ?
C10A C6M C49 . . 117.5(2) ?
C11A C6M C10A . . 124.7(3) ?
C11A C6M C49 . . 117.8(2) ?
C12A C7M C13A . . 126.0(3) ?
C12A C7M C55 . . 116.7(2) ?
C13A C7M C55 . . 117.3(2) ?
C14A C8M C67 . . 117.8(3) ?
C15A C8M C14A . . 125.2(3) ?
C15A C8M C67 . . 116.9(2) ?
N5 C9A C5M . . 125.4(2) ?
N5 C9A C9B . . 110.2(2) ?
C5M C9A C9B . . 124.4(2) ?
C9A C9B H9B . . 126.5 ?
C10B C9B C9A . . 106.9(2) ?
C10B C9B H9B . . 126.5 ?
N5 C10A C6M . . 125.4(2) ?
N5 C10A C10B . . 109.9(2) ?
C6M C10A C10B . . 124.6(3) ?
C9B C10B C10A . . 106.7(2) ?
C9B C10B H10B . . 126.6 ?
C10A C10B H10B . . 126.6 ?
N6 C11A C6M . . 126.1(3) ?
N6 C11A C11B . . 107.8(2) ?
C6M C11A C11B . . 126.1(3) ?
C11A C11B H11B . . 126.4 ?
C12B C11B C11A . . 107.2(3) ?
C12B C11B H11B . . 126.4 ?
N6 C12A C7M . . 126.6(3) ?
N6 C12A C12B . . 107.3(2) ?
C7M C12A C12B . . 126.1(3) ?
C11B C12B C12A . . 107.9(3) ?
C11B C12B H12B . . 126.1 ?
C12A C12B H12B . . 126.1 ?
N7 C13A C7M . . 125.6(3) ?
N7 C13A C13B . . 110.4(2) ?
C7M C13A C13B . . 123.9(3) ?
C13A C13B H13B . . 126.9 ?
C14B C13B C13A . . 106.1(3) ?
C14B C13B H13B . . 126.9 ?
N7 C14A C8M . . 125.4(3) ?
N7 C14A C14B . . 110.6(2) ?
C8M C14A C14B . . 123.8(3) ?
C13B C14B C14A . . 105.5(3) ?
C13B C14B H14B . . 127.3 ?
C14A C14B H14B . . 127.3 ?
N8 C15A C8M . . 126.3(3) ?
N8 C15A C15B . . 107.2(2) ?
C8M C15A C15B . . 126.5(3) ?
C15A C15B H15B . . 126.0 ?
C16B C15B C15A . . 108.1(3) ?
C16B C15B H15B . . 126.0 ?
N8 C16A C5M . . 125.9(3) ?
N8 C16A C16B . . 107.5(2) ?
C5M C16A C16B . . 126.5(3) ?
C15B C16B C16A . . 107.9(2) ?
C15B C16B H16B . . 126.1 ?
C16A C16B H16B . . 126.1 ?
C38 C37 C5M . . 119.9(3) ?
C38 C37 C42 . . 117.5(3) ?
C42 C37 C5M . . 122.6(2) ?
C37 C38 H38 . . 118.9 ?
C39 C38 C37 . . 122.3(3) ?
C39 C38 H38 . . 118.9 ?
C38 C39 H39 . . 120.4 ?
C40 C39 C38 . . 119.2(3) ?
C40 C39 H39 . . 120.4 ?
C39 C40 H40 . . 120.1 ?
C41 C40 C39 . . 119.9(3) ?
C41 C40 H40 . . 120.1 ?
C40 C41 H41 . . 119.5 ?
C40 C41 C42 . . 120.9(3) ?
C42 C41 H41 . . 119.5 ?
C37 C42 N13 . . 122.2(2) ?
C41 C42 N13 . . 117.5(2) ?
C41 C42 C37 . . 120.2(3) ?
O3 C43 N13 . . 123.9(3) ?
O3 C43 C44 . . 122.7(3) ?
N13 C43 C44 . . 113.4(2) ?
C45 C44 C43 . . 121.8(3) ?
C45 C44 C48 . . 118.2(3) ?
C48 C44 C43 . . 120.0(2) ?
C44 C45 H45 . . 120.9 ?
C44 C45 C46 . . 118.2(3) ?
C46 C45 H45 . . 120.9 ?
C45 C46 H46 . . 120.4 ?
C47 C46 C45 . . 119.2(3) ?
C47 C46 H46 . . 120.4 ?
N14 C47 C46 . . 123.6(3) ?
N14 C47 H47 . . 118.2 ?
C46 C47 H47 . . 118.2 ?
N14 C48 C44 . . 124.4(3) ?
N14 C48 H48 . . 117.8 ?
C44 C48 H48 . . 117.8 ?
C50 C49 C6M . . 120.4(3) ?
C50 C49 C54 . . 118.9(3) ?
C54 C49 C6M . . 120.7(3) ?
C49 C50 H50 . . 119.8 ?
C51 C50 C49 . . 120.4(3) ?
C51 C50 H50 . . 119.8 ?
C50 C51 H51 . . 119.8 ?
C52 C51 C50 . . 120.4(3) ?
C52 C51 H51 . . 119.8 ?
C51 C52 H52 . . 120.2 ?
C53 C52 C51 . . 119.5(3) ?
C53 C52 H52 . . 120.2 ?
C52 C53 H53 . . 119.7 ?
C52 C53 C54 . . 120.5(3) ?
C54 C53 H53 . . 119.7 ?
C49 C54 C53 . . 120.3(3) ?
C49 C54 H54 . . 119.9 ?
C53 C54 H54 . . 119.9 ?
C56 C55 C7M . . 119.9(2) ?
C56 C55 C60 . . 119.1(3) ?
C60 C55 C7M . . 121.0(2) ?
C55 C56 H56 . . 119.2 ?
C57 C56 C55 . . 121.6(3) ?
C57 C56 H56 . . 119.2 ?
C56 C57 H57 . . 120.5 ?
C56 C57 C58 . . 118.9(3) ?
C58 C57 H57 . . 120.5 ?
C57 C58 H58 . . 119.7 ?
C57 C58 C59 . . 120.6(3) ?
C59 C58 H58 . . 119.7 ?
C58 C59 H59 . . 119.8 ?
C58 C59 C60 . . 120.4(3) ?
C60 C59 H59 . . 119.8 ?
C55 C60 N15 . . 119.3(2) ?
C59 C60 N15 . . 121.3(2) ?
C59 C60 C55 . . 119.3(3) ?
O4 C61 N15 . . 124.6(3) ?
O4 C61 C62 . . 120.9(3) ?
N15 C61 C62 . . 114.5(2) ?
C63 C62 C61 . . 120.1(3) ?
C63 C62 C66 . . 118.4(3) ?
C66 C62 C61 . . 121.5(3) ?
C62 C63 H63 . . 120.4 ?
C62 C63 C64 . . 119.1(3) ?
C64 C63 H63 . . 120.4 ?
C63 C64 H64 . . 120.9 ?
C65 C64 C63 . . 118.1(3) ?
C65 C64 H64 . . 120.9 ?
N16 C65 C64 . . 124.6(3) ?
N16 C65 H65 . . 117.7 ?
C64 C65 H65 . . 117.7 ?
N16 C66 C62 . . 123.3(3) ?
N16 C66 H66 . . 118.4 ?
C62 C66 H66 . . 118.4 ?
C68 C67 C8M . . 121.4(3) ?
C68 C67 C72 . . 118.9(3) ?
C72 C67 C8M . . 119.6(3) ?
C67 C68 H68 . . 119.9 ?
C67 C68 C69 . . 120.3(3) ?
C69 C68 H68 . . 119.9 ?
C68 C69 H69 . . 119.8 ?
C70 C69 C68 . . 120.5(3) ?
C70 C69 H69 . . 119.8 ?
C69 C70 H70 . . 120.0 ?
C69 C70 C71 . . 119.9(3) ?
C71 C70 H70 . . 120.0 ?
C70 C71 H71 . . 120.1 ?
C70 C71 C72 . . 119.9(3) ?
C72 C71 H71 . . 120.1 ?
C67 C72 H72 . . 119.7 ?
C71 C72 C67 . . 120.5(3) ?
C71 C72 H72 . . 119.7 ?
H1SA C1S H1SB . . 109.5 ?
H1SA C1S H1SC . . 109.5 ?
H1SB C1S H1SC . . 109.5 ?
C2S C1S H1SA . . 109.5 ?
C2S C1S H1SB . . 109.5 ?
C2S C1S H1SC . . 109.5 ?
C1S C2S H2SA . . 108.7 ?
C1S C2S H2SB . . 108.7 ?
C1S C2S C3S . . 114.2(3) ?
H2SA C2S H2SB . . 107.6 ?
C3S C2S H2SA . . 108.7 ?
C3S C2S H2SB . . 108.7 ?
C2S C3S H3SA . . 108.9 ?
C2S C3S H3SB . . 108.9 ?
H3SA C3S H3SB . . 107.7 ?
C4S C3S C2S . . 113.4(3) ?
C4S C3S H3SA . . 108.9 ?
C4S C3S H3SB . . 108.9 ?
C3S C4S H4SA . . 108.7 ?
C3S C4S H4SB . . 108.7 ?
H4SA C4S H4SB . . 107.6 ?
C5S C4S C3S . . 114.3(3) ?
C5S C4S H4SA . . 108.7 ?
C5S C4S H4SB . . 108.7 ?
C4S C5S H5SA . . 108.9 ?
C4S C5S H5SB . . 108.9 ?
H5SA C5S H5SB . . 107.7 ?
C6S C5S C4S . . 113.4(3) ?
C6S C5S H5SA . . 108.9 ?
C6S C5S H5SB . . 108.9 ?
C5S C6S H6SA . . 109.5 ?
C5S C6S H6SB . . 109.5 ?
C5S C6S H6SC . . 109.5 ?
H6SA C6S H6SB . . 109.5 ?
H6SA C6S H6SC . . 109.5 ?
H6SB C6S H6SC . . 109.5 ?
H73A C73 H73B . . 109.5 ?
H73A C73 H73C . . 109.5 ?
H73B C73 H73C . . 109.5 ?
C74 C73 H73A . . 109.5 ?
C74 C73 H73B . . 109.5 ?
C74 C73 H73C . . 109.5 ?
H73D C73A H73E . . 105.2 ?
C74A C73A H73D . . 103.2 ?
C74A C73A H73E . . 103.2 ?
C74A C73A C75A . . 135.7(18) ?
C75A C73A H73D . . 103.2 ?
C75A C73A H73E . . 103.2 ?
C73 C74 H74A . . 108.1 ?
C73 C74 H74B . . 108.1 ?
C73 C74 C75 . . 117.0(10) ?
H74A C74 H74B . . 107.3 ?
C75 C74 H74A . . 108.1 ?
C75 C74 H74B . . 108.1 ?
C73A C74A H74C . . 109.5 ?
C73A C74A H74D . . 109.5 ?
C73A C74A H74E . . 109.5 ?
H74C C74A H74D . . 109.5 ?
H74C C74A H74E . . 109.5 ?
H74D C74A H74E . . 109.5 ?
C74 C75 H75A . . 108.1 ?
C74 C75 H75B . . 108.1 ?
H75A C75 H75B . . 107.3 ?
C76 C75 C74 . . 117.0(10) ?
C76 C75 H75A . . 108.1 ?
C76 C75 H75B . . 108.1 ?
C73A C75A H75C . . 105.2 ?
C73A C75A H75D . . 105.2 ?
H75C C75A H75D . . 105.9 ?
C76A C75A C73A . . 128(2) ?
C76A C75A H75C . . 105.2 ?
C76A C75A H75D . . 105.2 ?
C75 C76 H76A . . 109.8 ?
C75 C76 H76B . . 109.8 ?
C75 C76 C77 . . 109.4(9) ?
H76A C76 H76B . . 108.2 ?
C77 C76 H76A . . 109.8 ?
C77 C76 H76B . . 109.8 ?
C75A C76A H76C . . 102.3 ?
C75A C76A H76D . . 102.3 ?
C75A C76A C77A . . 139(2) ?
H76C C76A H76D . . 104.9 ?
C77A C76A H76C . . 102.3 ?
C77A C76A H76D . . 102.3 ?
C76 C77 H77A . . 111.3 ?
C76 C77 H77B . . 111.3 ?
H77A C77 H77B . . 109.2 ?
C78 C77 C76 . . 102.3(11) ?
C78 C77 H77A . . 111.3 ?
C78 C77 H77B . . 111.3 ?
C76A C77A H77C . . 101.9 ?
C76A C77A H77D . . 101.9 ?
H77C C77A H77D . . 104.7 ?
C78A C77A C76A . . 140(2) ?
C78A C77A H77C . . 101.9 ?
C78A C77A H77D . . 101.9 ?
C77 C78 H78A . . 109.5 ?
C77 C78 H78B . . 109.5 ?
C77 C78 H78C . . 109.5 ?
H78A C78 H78B . . 109.5 ?
H78A C78 H78C . . 109.5 ?
H78B C78 H78C . . 109.5 ?
C77A C78A H78D . . 109.5 ?
C77A C78A H78E . . 109.5 ?
C77A C78A H78F . . 109.5 ?
H78D C78A H78E . . 109.5 ?
H78D C78A H78F . . 109.5 ?
H78E C78A H78F . . 109.5 ?

loop_
_geom_bond_atom_site_label_1
_geom_bond_atom_site_label_2
_geom_bond_site_symmetry_2
_geom_bond_distance
_geom_bond_publ_flag
O1 C7 . 1.221(4) ?
O2 C25 . 1.218(3) ?
N1 C1A . 1.369(3) ?
N1 C2A . 1.370(3) ?
N2 H2 . 0.8800 ?
N2 C3A . 1.377(3) ?
N2 C4A . 1.367(3) ?
N3 C5A . 1.368(3) ?
N3 C6A . 1.369(3) ?
N4 H4 . 0.8800 ?
N4 C7A . 1.372(3) ?
N4 C8A . 1.374(3) ?
N9 H9 . 0.8800 ?
N9 C6 . 1.418(3) ?
N9 C7 . 1.355(4) ?
N10 C11 . 1.332(4) ?
N10 C12 . 1.345(4) ?
N11 H11 . 0.8800 ?
N11 C24 . 1.418(3) ?
N11 C25 . 1.366(4) ?
N12 C29 . 1.330(4) ?
N12 C30 . 1.341(4) ?
C1 C1M . 1.494(4) ?
C1 C2 . 1.388(4) ?
C1 C6 . 1.406(4) ?
C1A C1B . 1.448(4) ?
C1A C1M . 1.405(4) ?
C1B H1B . 0.9500 ?
C1B C2B . 1.357(4) ?
C1M C8A . 1.396(4) ?
C2 H2A . 0.9500 ?
C2 C3 . 1.389(4) ?
C2A C2B . 1.447(4) ?
C2A C2M . 1.415(4) ?
C2B H2B . 0.9500 ?
C2M C3A . 1.397(4) ?
C2M C13 . 1.486(4) ?
C3 H3 . 0.9500 ?
C3 C4 . 1.373(4) ?
C3A C3B . 1.438(4) ?
C3B H3B . 0.9500 ?
C3B C4B . 1.365(4) ?
C3M C4A . 1.387(4) ?
C3M C5A . 1.412(4) ?
C3M C19 . 1.494(4) ?
C4 H4A . 0.9500 ?
C4 C5 . 1.390(4) ?
C4A C4B . 1.440(4) ?
C4B H4B . 0.9500 ?
C4M C6A . 1.412(4) ?
C4M C7A . 1.397(4) ?
C4M C31 . 1.485(3) ?
C5 H5 . 0.9500 ?
C5 C6 . 1.391(4) ?
C5A C5B . 1.451(4) ?
C5B H5B . 0.9500 ?
C5B C6B . 1.367(4) ?
C6A C6B . 1.456(4) ?
C6B H6B . 0.9500 ?
C7 C8 . 1.499(4) ?
C7A C7B . 1.432(4) ?
C7B H7B . 0.9500 ?
C7B C8B . 1.366(4) ?
C8 C9 . 1.389(4) ?
C8 C12 . 1.389(4) ?
C8A C8B . 1.434(4) ?
C8B H8B . 0.9500 ?
C9 H9A . 0.9500 ?
C9 C10 . 1.383(5) ?
C10 H10 . 0.9500 ?
C10 C11 . 1.384(5) ?
C11 H11A . 0.9500 ?
C12 H12 . 0.9500 ?
C13 C14 . 1.402(4) ?
C13 C18 . 1.395(4) ?
C14 H14 . 0.9500 ?
C14 C15 . 1.396(4) ?
C15 H15 . 0.9500 ?
C15 C16 . 1.378(5) ?
C16 H16 . 0.9500 ?
C16 C17 . 1.379(4) ?
C17 H17 . 0.9500 ?
C17 C18 . 1.389(4) ?
C18 H18 . 0.9500 ?
C19 C20 . 1.399(4) ?
C19 C24 . 1.398(4) ?
C20 H20 . 0.9500 ?
C20 C21 . 1.387(4) ?
C21 H21 . 0.9500 ?
C21 C22 . 1.385(5) ?
C22 H22 . 0.9500 ?
C22 C23 . 1.383(4) ?
C23 H23 . 0.9500 ?
C23 C24 . 1.401(4) ?
C25 C26 . 1.503(4) ?
C26 C27 . 1.380(4) ?
C26 C30 . 1.388(4) ?
C27 H27 . 0.9500 ?
C27 C28 . 1.387(4) ?
C28 H28 . 0.9500 ?
C28 C29 . 1.383(4) ?
C29 H29 . 0.9500 ?
C30 H30 . 0.9500 ?
C31 C32 . 1.396(4) ?
C31 C36 . 1.404(4) ?
C32 H32 . 0.9500 ?
C32 C33 . 1.390(4) ?
C33 H33 . 0.9500 ?
C33 C34 . 1.383(4) ?
C34 H34 . 0.9500 ?
C34 C35 . 1.393(4) ?
C35 H35 . 0.9500 ?
C35 C36 . 1.381(4) ?
C36 H36 . 0.9500 ?
O3 C43 . 1.235(3) ?
O4 C61 . 1.221(4) ?
N5 C9A . 1.367(3) ?
N5 C10A . 1.376(4) ?
N6 H6 . 0.8800 ?
N6 C11A . 1.367(4) ?
N6 C12A . 1.365(3) ?
N7 C13A . 1.366(3) ?
N7 C14A . 1.367(4) ?
N8 H8 . 0.8800 ?
N8 C15A . 1.375(4) ?
N8 C16A . 1.373(3) ?
N13 H13 . 0.8800 ?
N13 C42 . 1.421(4) ?
N13 C43 . 1.350(4) ?
N14 C47 . 1.340(4) ?
N14 C48 . 1.333(4) ?
N15 H15A . 0.8800 ?
N15 C60 . 1.414(4) ?
N15 C61 . 1.368(4) ?
N16 C65 . 1.345(4) ?
N16 C66 . 1.340(4) ?
C5M C9A . 1.410(4) ?
C5M C16A . 1.404(4) ?
C5M C37 . 1.494(4) ?
C6M C10A . 1.405(4) ?
C6M C11A . 1.400(4) ?
C6M C49 . 1.499(4) ?
C7M C12A . 1.399(4) ?
C7M C13A . 1.400(4) ?
C7M C55 . 1.502(4) ?
C8M C14A . 1.405(4) ?
C8M C15A . 1.401(4) ?
C8M C67 . 1.500(4) ?
C9A C9B . 1.444(4) ?
C9B H9B . 0.9500 ?
C9B C10B . 1.358(4) ?
C10A C10B . 1.446(4) ?
C10B H10B . 0.9500 ?
C11A C11B . 1.434(4) ?
C11B H11B . 0.9500 ?
C11B C12B . 1.369(4) ?
C12A C12B . 1.437(4) ?
C12B H12B . 0.9500 ?
C13A C13B . 1.464(4) ?
C13B H13B . 0.9500 ?
C13B C14B . 1.401(4) ?
C14A C14B . 1.467(4) ?
C14B H14B . 0.9500 ?
C15A C15B . 1.434(4) ?
C15B H15B . 0.9500 ?
C15B C16B . 1.356(4) ?
C16A C16B . 1.431(4) ?
C16B H16B . 0.9500 ?
C37 C38 . 1.392(4) ?
C37 C42 . 1.408(4) ?
C38 H38 . 0.9500 ?
C38 C39 . 1.390(4) ?
C39 H39 . 0.9500 ?
C39 C40 . 1.387(5) ?
C40 H40 . 0.9500 ?
C40 C41 . 1.378(4) ?
C41 H41 . 0.9500 ?
C41 C42 . 1.392(4) ?
C43 C44 . 1.501(4) ?
C44 C45 . 1.382(4) ?
C44 C48 . 1.392(4) ?
C45 H45 . 0.9500 ?
C45 C46 . 1.388(4) ?
C46 H46 . 0.9500 ?
C46 C47 . 1.379(5) ?
C47 H47 . 0.9500 ?
C48 H48 . 0.9500 ?
C49 C50 . 1.391(4) ?
C49 C54 . 1.393(4) ?
C50 H50 . 0.9500 ?
C50 C51 . 1.390(4) ?
C51 H51 . 0.9500 ?
C51 C52 . 1.385(5) ?
C52 H52 . 0.9500 ?
C52 C53 . 1.376(5) ?
C53 H53 . 0.9500 ?
C53 C54 . 1.395(4) ?
C54 H54 . 0.9500 ?
C55 C56 . 1.391(4) ?
C55 C60 . 1.402(4) ?
C56 H56 . 0.9500 ?
C56 C57 . 1.384(4) ?
C57 H57 . 0.9500 ?
C57 C58 . 1.386(4) ?
C58 H58 . 0.9500 ?
C58 C59 . 1.388(4) ?
C59 H59 . 0.9500 ?
C59 C60 . 1.394(4) ?
C61 C62 . 1.497(4) ?
C62 C63 . 1.382(4) ?
C62 C66 . 1.397(4) ?
C63 H63 . 0.9500 ?
C63 C64 . 1.385(4) ?
C64 H64 . 0.9500 ?
C64 C65 . 1.372(5) ?
C65 H65 . 0.9500 ?
C66 H66 . 0.9500 ?
C67 C68 . 1.391(4) ?
C67 C72 . 1.395(4) ?
C68 H68 . 0.9500 ?
C68 C69 . 1.392(5) ?
C69 H69 . 0.9500 ?
C69 C70 . 1.377(5) ?
C70 H70 . 0.9500 ?
C70 C71 . 1.387(5) ?
C71 H71 . 0.9500 ?
C71 C72 . 1.391(4) ?
C72 H72 . 0.9500 ?
C1S H1SA . 0.9800 ?
C1S H1SB . 0.9800 ?
C1S H1SC . 0.9800 ?
C1S C2S . 1.501(5) ?
C2S H2SA . 0.9900 ?
C2S H2SB . 0.9900 ?
C2S C3S . 1.538(5) ?
C3S H3SA . 0.9900 ?
C3S H3SB . 0.9900 ?
C3S C4S . 1.530(5) ?
C4S H4SA . 0.9900 ?
C4S H4SB . 0.9900 ?
C4S C5S . 1.516(5) ?
C5S H5SA . 0.9900 ?
C5S H5SB . 0.9900 ?
C5S C6S . 1.506(6) ?
C6S H6SA . 0.9800 ?
C6S H6SB . 0.9800 ?
C6S H6SC . 0.9800 ?
C73 H73A . 0.9800 ?
C73 H73B . 0.9800 ?
C73 H73C . 0.9800 ?
C73 C74 . 1.376(12) ?
C73A H73D . 0.9900 ?
C73A H73E . 0.9900 ?
C73A C74A . 1.564(16) ?
C73A C75A . 1.690(18) ?
C74 H74A . 0.9900 ?
C74 H74B . 0.9900 ?
C74 C75 . 1.564(16) ?
C74A H74C . 0.9800 ?
C74A H74D . 0.9800 ?
C74A H74E . 0.9800 ?
C75 H75A . 0.9900 ?
C75 H75B . 0.9900 ?
C75 C76 . 1.559(14) ?
C75A H75C . 0.9900 ?
C75A H75D . 0.9900 ?
C75A C76A . 1.545(18) ?
C76 H76A . 0.9900 ?
C76 H76B . 0.9900 ?
C76 C77 . 1.718(18) ?
C76A H76C . 0.9900 ?
C76A H76D . 0.9900 ?
C76A C77A . 1.615(17) ?
C77 H77A . 0.9900 ?
C77 H77B . 0.9900 ?
C77 C78 . 1.372(13) ?
C77A H77C . 0.9900 ?
C77A H77D . 0.9900 ?
C77A C78A . 1.581(17) ?
C78 H78A . 0.9800 ?
C78 H78B . 0.9800 ?
C78 H78C . 0.9800 ?
C78A H78D . 0.9800 ?
C78A H78E . 0.9800 ?
C78A H78F . 0.9800 ?

loop_
_geom_hbond_atom_site_label_D
_geom_hbond_atom_site_label_H
_geom_hbond_atom_site_label_A
_geom_hbond_site_symmetry_A
_geom_hbond_distance_DH
_geom_hbond_distance_HA
_geom_hbond_distance_DA
_geom_hbond_angle_DHA
_geom_hbond_publ_flag
N13 H13 N10 . 0.88 2.16 3.015(3) 162.6 yes
N15 H15A N12 . 0.88 2.14 2.963(3) 156.4 yes
N11 H11 O3 . 0.88 2.19 3.073(3) 175.6 yes
C27 H27 O3 . 0.95 2.50 3.140(4) 125.0 yes
N2 H2 N1 . 0.88 2.29 2.854(3) 122.2 yes
N4 H4 N3 . 0.88 2.31 2.869(3) 121.0 yes

loop_
_geom_torsion_atom_site_label_1
_geom_torsion_atom_site_label_2
_geom_torsion_atom_site_label_3
_geom_torsion_atom_site_label_4
_geom_torsion_site_symmetry_1
_geom_torsion_site_symmetry_2
_geom_torsion_site_symmetry_3
_geom_torsion_site_symmetry_4
_geom_torsion
_geom_torsion_publ_flag
O1 C7 C8 C9 . . . . 31.0(5) ?
O1 C7 C8 C12 . . . . -146.2(3) ?
O2 C25 C26 C27 . . . . -150.1(3) ?
O2 C25 C26 C30 . . . . 26.6(4) ?
N1 C1A C1B C2B . . . . -1.6(3) ?
N1 C1A C1M C1 . . . . 169.0(2) ?
N1 C1A C1M C8A . . . . -7.6(4) ?
N1 C2A C2B C1B . . . . 1.6(3) ?
N1 C2A C2M C3A . . . . 8.1(4) ?
N1 C2A C2M C13 . . . . -169.9(2) ?
N2 C3A C3B C4B . . . . 0.2(3) ?
N2 C4A C4B C3B . . . . -1.2(3) ?
N3 C5A C5B C6B . . . . -3.5(3) ?
N3 C6A C6B C5B . . . . -0.8(3) ?
N4 C7A C7B C8B . . . . -0.7(3) ?
N4 C8A C8B C7B . . . . 0.1(3) ?
N9 C7 C8 C9 . . . . -150.7(3) ?
N9 C7 C8 C12 . . . . 32.1(4) ?
N11 C25 C26 C27 . . . . 30.2(4) ?
N11 C25 C26 C30 . . . . -153.1(3) ?
C1 C1M C8A N4 . . . . 178.7(2) ?
C1 C1M C8A C8B . . . . -3.4(4) ?
C1 C2 C3 C4 . . . . -1.8(4) ?
C1A N1 C2A C2B . . . . -2.5(3) ?
C1A N1 C2A C2M . . . . 176.3(3) ?
C1A C1B C2B C2A . . . . 0.0(3) ?
C1A C1M C8A N4 . . . . -4.7(4) ?
C1A C1M C8A C8B . . . . 173.2(3) ?
C1B C1A C1M C1 . . . . -6.4(4) ?
C1B C1A C1M C8A . . . . 177.1(3) ?
C1M C1 C2 C3 . . . . -177.7(2) ?
C1M C1 C6 N9 . . . . -1.3(4) ?
C1M C1 C6 C5 . . . . 179.5(2) ?
C1M C1A C1B C2B . . . . 174.4(3) ?
C1M C8A C8B C7B . . . . -178.1(3) ?
C2 C1 C1M C1A . . . . 111.1(3) ?
C2 C1 C1M C8A . . . . -72.0(3) ?
C2 C1 C6 N9 . . . . 179.3(2) ?
C2 C1 C6 C5 . . . . 0.1(4) ?
C2 C3 C4 C5 . . . . 0.3(4) ?
C2A N1 C1A C1B . . . . 2.5(3) ?
C2A N1 C1A C1M . . . . -173.3(3) ?
C2A C2M C3A N2 . . . . 1.1(4) ?
C2A C2M C3A C3B . . . . 179.3(3) ?
C2A C2M C13 C14 . . . . -122.7(3) ?
C2A C2M C13 C18 . . . . 60.1(3) ?
C2B C2A C2M C3A . . . . -173.2(3) ?
C2B C2A C2M C13 . . . . 8.7(4) ?
C2M C2A C2B C1B . . . . -177.2(3) ?
C2M C3A C3B C4B . . . . -178.2(3) ?
C2M C13 C14 C15 . . . . -177.1(3) ?
C2M C13 C18 C17 . . . . 175.6(3) ?
C3 C4 C5 C6 . . . . 1.4(4) ?
C3A N2 C4A C3M . . . . 179.7(3) ?
C3A N2 C4A C4B . . . . 1.3(3) ?
C3A C2M C13 C14 . . . . 59.1(4) ?
C3A C2M C13 C18 . . . . -118.1(3) ?
C3A C3B C4B C4A . . . . 0.6(3) ?
C3M C4A C4B C3B . . . . -179.6(3) ?
C3M C5A C5B C6B . . . . 173.5(2) ?
C3M C19 C20 C21 . . . . -178.5(2) ?
C3M C19 C24 N11 . . . . -3.3(4) ?
C3M C19 C24 C23 . . . . 177.5(2) ?
C4 C5 C6 N9 . . . . 179.3(3) ?
C4 C5 C6 C1 . . . . -1.6(4) ?
C4A N2 C3A C2M . . . . 177.5(3) ?
C4A N2 C3A C3B . . . . -0.9(3) ?
C4A C3M C5A N3 . . . . -2.7(4) ?
C4A C3M C5A C5B . . . . -179.2(3) ?
C4A C3M C19 C20 . . . . -68.9(3) ?
C4A C3M C19 C24 . . . . 111.1(3) ?
C4M C6A C6B C5B . . . . 178.7(3) ?
C4M C7A C7B C8B . . . . 177.5(3) ?
C4M C31 C32 C33 . . . . 179.4(2) ?
C4M C31 C36 C35 . . . . -179.9(3) ?
C5A N3 C6A C4M . . . . 179.2(2) ?
C5A N3 C6A C6B . . . . -1.3(3) ?
C5A C3M C4A N2 . . . . -5.5(5) ?
C5A C3M C4A C4B . . . . 172.6(3) ?
C5A C3M C19 C20 . . . . 113.7(3) ?
C5A C3M C19 C24 . . . . -66.4(3) ?
C5A C5B C6B C6A . . . . 2.5(3) ?
C6 N9 C7 O1 . . . . 4.5(5) ?
C6 N9 C7 C8 . . . . -173.7(3) ?
C6 C1 C1M C1A . . . . -68.3(3) ?
C6 C1 C1M C8A . . . . 108.6(3) ?
C6 C1 C2 C3 . . . . 1.6(4) ?
C6A N3 C5A C3M . . . . -174.0(2) ?
C6A N3 C5A C5B . . . . 2.9(3) ?
C6A C4M C7A N4 . . . . 2.4(4) ?
C6A C4M C7A C7B . . . . -175.4(3) ?
C6A C4M C31 C32 . . . . -116.0(3) ?
C6A C4M C31 C36 . . . . 64.2(3) ?
C7 N9 C6 C1 . . . . 160.0(3) ?
C7 N9 C6 C5 . . . . -20.8(4) ?
C7 C8 C9 C10 . . . . -178.6(3) ?
C7 C8 C12 N10 . . . . 176.4(3) ?
C7A N4 C8A C1M . . . . 177.7(2) ?
C7A N4 C8A C8B . . . . -0.5(3) ?
C7A C4M C6A N3 . . . . 5.5(4) ?
C7A C4M C6A C6B . . . . -174.0(3) ?
C7A C4M C31 C32 . . . . 62.6(3) ?
C7A C4M C31 C36 . . . . -117.2(3) ?
C7A C7B C8B C8A . . . . 0.3(3) ?
C8 C9 C10 C11 . . . . 1.6(6) ?
C8A N4 C7A C4M . . . . -177.5(2) ?
C8A N4 C7A C7B . . . . 0.7(3) ?
C9 C8 C12 N10 . . . . -0.7(5) ?
C9 C10 C11 N10 . . . . 0.0(6) ?
C11 N10 C12 C8 . . . . 2.2(5) ?
C12 N10 C11 C10 . . . . -1.8(5) ?
C12 C8 C9 C10 . . . . -1.2(5) ?
C13 C2M C3A N2 . . . . 179.2(2) ?
C13 C2M C3A C3B . . . . -2.7(4) ?
C13 C14 C15 C16 . . . . 1.8(5) ?
C14 C13 C18 C17 . . . . -1.7(4) ?
C14 C15 C16 C17 . . . . -2.2(5) ?
C15 C16 C17 C18 . . . . 0.6(5) ?
C16 C17 C18 C13 . . . . 1.4(4) ?
C18 C13 C14 C15 . . . . 0.1(4) ?
C19 C3M C4A N2 . . . . 177.3(2) ?
C19 C3M C4A C4B . . . . -4.5(4) ?
C19 C3M C5A N3 . . . . 174.5(2) ?
C19 C3M C5A C5B . . . . -2.0(4) ?
C19 C20 C21 C22 . . . . -0.1(4) ?
C20 C19 C24 N11 . . . . 176.7(2) ?
C20 C19 C24 C23 . . . . -2.6(4) ?
C20 C21 C22 C23 . . . . -0.4(4) ?
C21 C22 C23 C24 . . . . -0.7(4) ?
C22 C23 C24 N11 . . . . -177.0(2) ?
C22 C23 C24 C19 . . . . 2.2(4) ?
C24 N11 C25 O2 . . . . 3.6(4) ?
C24 N11 C25 C26 . . . . -176.7(2) ?
C24 C19 C20 C21 . . . . 1.5(4) ?
C25 N11 C24 C19 . . . . 136.9(3) ?
C25 N11 C24 C23 . . . . -43.9(4) ?
C25 C26 C27 C28 . . . . 179.2(3) ?
C25 C26 C30 N12 . . . . -178.8(3) ?
C26 C27 C28 C29 . . . . -0.4(5) ?
C27 C26 C30 N12 . . . . -1.9(4) ?
C27 C28 C29 N12 . . . . -2.6(5) ?
C29 N12 C30 C26 . . . . -0.9(4) ?
C30 N12 C29 C28 . . . . 3.2(4) ?
C30 C26 C27 C28 . . . . 2.5(5) ?
C31 C4M C6A N3 . . . . -176.0(2) ?
C31 C4M C6A C6B . . . . 4.5(4) ?
C31 C4M C7A N4 . . . . -176.1(2) ?
C31 C4M C7A C7B . . . . 6.1(4) ?
C31 C32 C33 C34 . . . . 1.3(4) ?
C32 C31 C36 C35 . . . . 0.3(4) ?
C32 C33 C34 C35 . . . . -1.4(4) ?
C33 C34 C35 C36 . . . . 0.9(4) ?
C34 C35 C36 C31 . . . . -0.4(4) ?
C36 C31 C32 C33 . . . . -0.8(4) ?
O3 C43 C44 C45 . . . . -48.0(4) ?
O3 C43 C44 C48 . . . . 130.4(3) ?
O4 C61 C62 C63 . . . . -52.4(4) ?
O4 C61 C62 C66 . . . . 127.8(3) ?
N5 C9A C9B C10B . . . . -2.1(3) ?
N5 C10A C10B C9B . . . . 1.8(3) ?
N6 C11A C11B C12B . . . . -0.2(3) ?
N6 C12A C12B C11B . . . . -1.6(3) ?
N7 C13A C13B C14B . . . . -3.0(3) ?
N7 C14A C14B C13B . . . . 2.9(3) ?
N8 C15A C15B C16B . . . . 0.2(3) ?
N8 C16A C16B C15B . . . . -1.4(3) ?
N13 C43 C44 C45 . . . . 132.9(3) ?
N13 C43 C44 C48 . . . . -48.7(4) ?
N15 C61 C62 C63 . . . . 127.8(3) ?
N15 C61 C62 C66 . . . . -52.0(4) ?
C5M C9A C9B C10B . . . . 175.4(3) ?
C5M C16A C16B C15B . . . . 177.0(3) ?
C5M C37 C38 C39 . . . . -178.2(3) ?
C5M C37 C42 N13 . . . . 1.2(4) ?
C5M C37 C42 C41 . . . . 177.6(3) ?
C6M C10A C10B C9B . . . . -176.3(3) ?
C6M C11A C11B C12B . . . . 179.3(3) ?
C6M C49 C50 C51 . . . . -177.4(3) ?
C6M C49 C54 C53 . . . . 177.7(3) ?
C7M C12A C12B C11B . . . . 178.2(3) ?
C7M C13A C13B C14B . . . . 172.6(3) ?
C7M C55 C56 C57 . . . . -178.5(3) ?
C7M C55 C60 N15 . . . . -4.2(4) ?
C7M C55 C60 C59 . . . . 178.0(3) ?
C8M C14A C14B C13B . . . . -172.6(3) ?
C8M C15A C15B C16B . . . . -178.9(3) ?
C8M C67 C68 C69 . . . . -177.0(3) ?
C8M C67 C72 C71 . . . . 177.5(3) ?
C9A N5 C10A C6M . . . . 175.0(3) ?
C9A N5 C10A C10B . . . . -3.0(3) ?
C9A C5M C16A N8 . . . . -4.2(4) ?
C9A C5M C16A C16B . . . . 177.6(3) ?
C9A C5M C37 C38 . . . . 117.0(3) ?
C9A C5M C37 C42 . . . . -61.8(4) ?
C9A C9B C10B C10A . . . . 0.2(3) ?
C10A N5 C9A C5M . . . . -174.3(3) ?
C10A N5 C9A C9B . . . . 3.2(3) ?
C10A C6M C11A N6 . . . . 9.4(5) ?
C10A C6M C11A C11B . . . . -170.0(3) ?
C10A C6M C49 C50 . . . . 59.3(4) ?
C10A C6M C49 C54 . . . . -119.1(3) ?
C11A N6 C12A C7M . . . . -178.3(3) ?
C11A N6 C12A C12B . . . . 1.5(3) ?
C11A C6M C10A N5 . . . . 7.8(4) ?
C11A C6M C10A C10B . . . . -174.5(3) ?
C11A C6M C49 C50 . . . . -119.9(3) ?
C11A C6M C49 C54 . . . . 61.7(4) ?
C11A C11B C12B C12A . . . . 1.1(3) ?
C12A N6 C11A C6M . . . . 179.6(3) ?
C12A N6 C11A C11B . . . . -0.8(3) ?
C12A C7M C13A N7 . . . . -9.1(5) ?
C12A C7M C13A C13B . . . . 176.0(3) ?
C12A C7M C55 C56 . . . . -75.9(3) ?
C12A C7M C55 C60 . . . . 103.7(3) ?
C13A N7 C14A C8M . . . . 170.6(3) ?
C13A N7 C14A C14B . . . . -4.7(3) ?
C13A C7M C12A N6 . . . . -5.6(5) ?
C13A C7M C12A C12B . . . . 174.6(3) ?
C13A C7M C55 C56 . . . . 105.5(3) ?
C13A C7M C55 C60 . . . . -74.9(3) ?
C13A C13B C14B C14A . . . . 0.1(3) ?
C14A N7 C13A C7M . . . . -170.7(3) ?
C14A N7 C13A C13B . . . . 4.8(3) ?
C14A C8M C15A N8 . . . . 4.2(4) ?
C14A C8M C15A C15B . . . . -176.8(3) ?
C14A C8M C67 C68 . . . . -115.6(3) ?
C14A C8M C67 C72 . . . . 66.3(4) ?
C15A N8 C16A C5M . . . . -176.9(3) ?
C15A N8 C16A C16B . . . . 1.6(3) ?
C15A C8M C14A N7 . . . . 6.6(5) ?
C15A C8M C14A C14B . . . . -178.6(3) ?
C15A C8M C67 C68 . . . . 68.2(4) ?
C15A C8M C67 C72 . . . . -110.0(3) ?
C15A C15B C16B C16A . . . . 0.7(3) ?
C16A N8 C15A C8M . . . . 178.0(3) ?
C16A N8 C15A C15B . . . . -1.1(3) ?
C16A C5M C9A N5 . . . . -11.1(4) ?
C16A C5M C9A C9B . . . . 171.7(3) ?
C16A C5M C37 C38 . . . . -61.9(4) ?
C16A C5M C37 C42 . . . . 119.2(3) ?
C37 C5M C9A N5 . . . . 170.0(2) ?
C37 C5M C9A C9B . . . . -7.2(4) ?
C37 C5M C16A N8 . . . . 174.7(2) ?
C37 C5M C16A C16B . . . . -3.5(4) ?
C37 C38 C39 C40 . . . . 0.2(5) ?
C38 C37 C42 N13 . . . . -177.8(3) ?
C38 C37 C42 C41 . . . . -1.4(4) ?
C38 C39 C40 C41 . . . . -0.6(5) ?
C39 C40 C41 C42 . . . . 0.0(5) ?
C40 C41 C42 N13 . . . . 177.6(3) ?
C40 C41 C42 C37 . . . . 1.0(4) ?
C42 N13 C43 O3 . . . . -6.5(4) ?
C42 N13 C43 C44 . . . . 172.6(2) ?
C42 C37 C38 C39 . . . . 0.8(5) ?
C43 N13 C42 C37 . . . . -59.2(4) ?
C43 N13 C42 C41 . . . . 124.3(3) ?
C43 C44 C45 C46 . . . . -180.0(3) ?
C43 C44 C48 N14 . . . . -179.7(3) ?
C44 C45 C46 C47 . . . . -0.5(5) ?
C45 C44 C48 N14 . . . . -1.2(5) ?
C45 C46 C47 N14 . . . . -1.2(6) ?
C47 N14 C48 C44 . . . . -0.4(5) ?
C48 N14 C47 C46 . . . . 1.6(5) ?
C48 C44 C45 C46 . . . . 1.6(5) ?
C49 C6M C10A N5 . . . . -171.3(3) ?
C49 C6M C10A C10B . . . . 6.4(4) ?
C49 C6M C11A N6 . . . . -171.5(3) ?
C49 C6M C11A C11B . . . . 9.1(4) ?
C49 C50 C51 C52 . . . . -0.3(5) ?
C50 C49 C54 C53 . . . . -0.7(4) ?
C50 C51 C52 C53 . . . . -0.6(5) ?
C51 C52 C53 C54 . . . . 0.9(5) ?
C52 C53 C54 C49 . . . . -0.2(5) ?
C54 C49 C50 C51 . . . . 1.0(5) ?
C55 C7M C12A N6 . . . . 176.0(3) ?
C55 C7M C12A C12B . . . . -3.8(4) ?
C55 C7M C13A N7 . . . . 169.4(3) ?
C55 C7M C13A C13B . . . . -5.6(4) ?
C55 C56 C57 C58 . . . . -0.1(4) ?
C56 C55 C60 N15 . . . . 175.3(3) ?
C56 C55 C60 C59 . . . . -2.5(4) ?
C56 C57 C58 C59 . . . . -1.1(4) ?
C57 C58 C59 C60 . . . . 0.6(4) ?
C58 C59 C60 N15 . . . . -176.5(3) ?
C58 C59 C60 C55 . . . . 1.3(4) ?
C60 N15 C61 O4 . . . . -3.1(5) ?
C60 N15 C61 C62 . . . . 176.7(3) ?
C60 C55 C56 C57 . . . . 1.9(4) ?
C61 N15 C60 C55 . . . . 149.5(3) ?
C61 N15 C60 C59 . . . . -32.8(4) ?
C61 C62 C63 C64 . . . . -178.7(3) ?
C61 C62 C66 N16 . . . . -178.6(3) ?
C62 C63 C64 C65 . . . . -2.5(5) ?
C63 C62 C66 N16 . . . . 1.5(5) ?
C63 C64 C65 N16 . . . . 1.3(5) ?
C65 N16 C66 C62 . . . . -2.7(4) ?
C66 N16 C65 C64 . . . . 1.2(5) ?
C66 C62 C63 C64 . . . . 1.1(5) ?
C67 C8M C14A N7 . . . . -169.3(3) ?
C67 C8M C14A C14B . . . . 5.5(4) ?
C67 C8M C15A N8 . . . . -179.8(2) ?
C67 C8M C15A C15B . . . . -0.9(4) ?
C67 C68 C69 C70 . . . . -0.8(6) ?
C68 C67 C72 C71 . . . . -0.7(5) ?
C68 C69 C70 C71 . . . . 0.0(6) ?
C69 C70 C71 C72 . . . . 0.5(5) ?
C70 C71 C72 C67 . . . . -0.1(5) ?
C72 C67 C68 C69 . . . . 1.1(5) ?
C1S C2S C3S C4S . . . . -62.6(4) ?
C2S C3S C4S C5S . . . . -174.5(3) ?
C3S C4S C5S C6S . . . . 178.0(3) ?
C73 C74 C75 C76 . . . . 172.5(10) ?
C73A C75A C76A C77A . . . . -147(3) ?
C74 C75 C76 C77 . . . . -179.2(8) ?
C74A C73A C75A C76A . . . . 66(3) ?
C75 C76 C77 C78 . . . . 179.8(9) ?
C75A C76A C77A C78A . . . . 8(5) ?
